data_4003469
loop_
_publ_author_name
'Solokha, Pavlo'
'Eremin, Roman A.'
'Leisegang, Tilmann'
'Proserpio, Davide M.'
'Akhmetshina, Tatiana'
'Gurskaya, Albina'
'Saccone, Adriana'
'De Negri, Serena'

_publ_section_title
;
 New Quasicrystal Approximant in the Sc--Pd System: From Topological Data
 Mining to the Bench
;
_journal_name_full 'Chemistry of Materials'
_journal_paper_doi 10.1021/acs.chemmater.9b03767
_journal_year 2020
_chemical_formula_moiety 'Pd14.52 Sc36.98, 1(Pd), 18(Sc)'
_chemical_formula_sum 'Pd15.52 Sc54.98'
_chemical_formula_weight 4122.81
_space_group_crystal_system orthorhombic
_space_group_IT_number 71
_space_group_name_Hall '-I 2 2'
_space_group_name_H-M_alt 'I m m m'
_audit_creation_method SHELXL-2014/7
_cell_angle_alpha 90
_cell_angle_beta 90
_cell_angle_gamma 90
_cell_formula_units_Z 2
_cell_length_a 14.2722(7)
_cell_length_b 14.3714(7)
_cell_length_c 14.7878(7)
_cell_measurement_reflns_used 2550
_cell_measurement_temperature 295(2)
_cell_measurement_theta_max 31.795
_cell_measurement_theta_min 1.976
_cell_volume 3033.1(3)
_computing_structure_refinement 'SHELXL-2014/7 (Sheldrick, 2014)'
_diffrn_ambient_temperature 295(2)
_diffrn_measured_fraction_theta_full 1.000
_diffrn_measured_fraction_theta_max 0.975
_diffrn_measurement_device_type 'Bruker APEXII'
_diffrn_measurement_method '\w scans'
_diffrn_radiation_monochromator graphite
_diffrn_radiation_source 'fine-focus sealed tube'
_diffrn_radiation_type MoK\a
_diffrn_radiation_wavelength 0.71073
_diffrn_reflns_av_R_equivalents 0.0320
_diffrn_reflns_av_unetI/netI 0.0155
_diffrn_reflns_Laue_measured_fraction_full 1.000
_diffrn_reflns_Laue_measured_fraction_max 0.975
_diffrn_reflns_limit_h_max 21
_diffrn_reflns_limit_h_min -21
_diffrn_reflns_limit_k_max 21
_diffrn_reflns_limit_k_min -21
_diffrn_reflns_limit_l_max 20
_diffrn_reflns_limit_l_min -21
_diffrn_reflns_number 36639
_diffrn_reflns_point_group_measured_fraction_full 1.000
_diffrn_reflns_point_group_measured_fraction_max 0.975
_diffrn_reflns_theta_full 25.242
_diffrn_reflns_theta_max 31.795
_diffrn_reflns_theta_min 1.976
_exptl_absorpt_coefficient_mu 10.073
_exptl_absorpt_correction_type multi-scan
_exptl_absorpt_process_details 'Bruker SADABS'
_exptl_crystal_colour 'metallic luster'
_exptl_crystal_density_diffrn 4.504
_exptl_crystal_density_method 'not measured'
_exptl_crystal_description 'irregularly shaped'
_exptl_crystal_F_000 3732
_exptl_crystal_size_max 0.1
_exptl_crystal_size_mid 0.06
_exptl_crystal_size_min 0.04
_exptl_transmission_factor_max 0.7463
_exptl_transmission_factor_min 0.6107
_refine_diff_density_max 1.578
_refine_diff_density_min -2.005
_refine_diff_density_rms 0.229
_refine_ls_goodness_of_fit_ref 1.093
_refine_ls_matrix_type full
_refine_ls_number_parameters 126
_refine_ls_number_reflns 2796
_refine_ls_number_restraints 25
_refine_ls_restrained_S_all 1.088
_refine_ls_R_factor_all 0.0280
_refine_ls_R_factor_gt 0.0245
_refine_ls_shift/su_max 0.024
_refine_ls_shift/su_mean 0.001
_refine_ls_structure_factor_coef Fsqd
_refine_ls_weighting_details 'w=1/[\s^2^(Fo^2^)+(0.0273P)^2^+22.1197P] where P=(Fo^2^+2Fc^2^)/3'
_refine_ls_weighting_scheme calc
_refine_ls_wR_factor_gt 0.0577
_refine_ls_wR_factor_ref 0.0591
_reflns_Friedel_coverage 0.000
_reflns_number_gt 2550
_reflns_number_total 2796
_reflns_threshold_expression 'I > 2\s(I)'
_cod_data_source_file cm9b03767_si_005.cif
_cod_data_source_block shelx_CSD-1874073
_cod_database_code 4003469
_shelx_space_group_comment
;
The symmetry employed for this shelxl refinement is uniquely defined
by the following loop, which should always be used as a source of
symmetry information in preference to the above space-group names.
They are only intended as comments.
;

loop_
_space_group_symop_operation_xyz
'x, y, z'
'-x, -y, z'
'-x, y, -z'
'x, -y, -z'
'x+1/2, y+1/2, z+1/2'
'-x+1/2, -y+1/2, z+1/2'
'-x+1/2, y+1/2, -z+1/2'
'x+1/2, -y+1/2, -z+1/2'
'-x, -y, -z'
'x, y, -z'
'x, -y, z'
'-x, y, z'
'-x+1/2, -y+1/2, -z+1/2'
'x+1/2, y+1/2, -z+1/2'
'x+1/2, -y+1/2, z+1/2'
'-x+1/2, y+1/2, z+1/2'

loop_
_atom_site_label
_atom_site_type_symbol
_atom_site_fract_x
_atom_site_fract_y
_atom_site_fract_z
_atom_site_U_iso_or_equiv
_atom_site_adp_type
_atom_site_occupancy
_atom_site_site_symmetry_order
_atom_site_calc_flag
_atom_site_refinement_flags_posn
_atom_site_refinement_flags_adp
_atom_site_refinement_flags_occupancy
_atom_site_disorder_assembly
_atom_site_disorder_group
Pd1 Pd 0.0000 0.0000 0.0000 0.00910(11) Uani 1 8 d S T P A .
Pd2 Pd 0.33560(2) 0.20626(2) 0.0000 0.01180(7) Uani 1 2 d S T P A .
Pd3 Pd 0.0000 0.33423(2) 0.21002(2) 0.01276(7) Uani 1 2 d S T P A .
Pd4 Pd 0.20347(2) 0.0000 0.33362(2) 0.01314(7) Uani 1 2 d S T P A .
Pd5 Pd 0.5000 0.0000 0.16129(3) 0.01615(10) Uani 1 4 d S T P A .
Sc1 Sc 0.17841(5) 0.10944(5) 0.0000 0.00920(13) Uani 1 2 d S T P A .
Sc2 Sc 0.0000 0.0000 0.35361(7) 0.00943(18) Uani 1 4 d S T P A .
Sc3 Sc 0.38016(7) 0.0000 0.0000 0.00947(18) Uani 1 4 d S T P A .
Sc4 Sc 0.0000 0.18171(5) 0.10583(5) 0.00906(13) Uani 1 2 d S T P A .
Sc5 Sc 0.11011(5) 0.0000 0.16815(5) 0.00910(13) Uani 1 2 d S T P A .
Sc6 Sc 0.11696(4) 0.17771(4) 0.28718(3) 0.01000(10) Uani 1 1 d . . . . .
Sc7 Sc 0.0000 0.32341(6) 0.39631(5) 0.01251(14) Uani 1 2 d S T P A .
Sc8 Sc 0.0000 0.37974(8) 0.0000 0.01084(19) Uani 1 4 d S T P A .
Sc9A Sc 0.3878(12) 0.3792(11) 0.0000 0.012(4) Uani 0.44(3) 2 d S TU P A 1
Sc9B Sc 0.367(2) 0.3938(17) 0.0000 0.013(3) Uani 0.27(3) 2 d S TU P A 2
Sc9C Sc 0.4093(17) 0.370(2) 0.0000 0.010(2) Uani 0.29(3) 2 d S TU P A 3
Sc10 Sc 0.18707(4) 0.30113(4) 0.11127(4) 0.01071(10) Uani 1 1 d . . . . .
Sc11 Sc 0.30196(4) 0.11509(4) 0.17770(4) 0.01030(10) Uani 1 1 d . . . . .
Sc12 Sc 0.39766(6) 0.0000 0.32996(6) 0.01676(16) Uani 1 2 d S T P A .
Sc13 Sc 0.1857(11) 0.5000 0.0000 0.0163(16) Uani 0.49(4) 4 d S TU . A .
Pd23 Pd 0.2251(11) 0.5000 0.0000 0.0245(17) Uani 0.258(15) 4 d S TU . . .

loop_
_atom_site_aniso_label
_atom_site_aniso_U_11
_atom_site_aniso_U_22
_atom_site_aniso_U_33
_atom_site_aniso_U_23
_atom_site_aniso_U_13
_atom_site_aniso_U_12
Pd1 0.0089(2) 0.0095(3) 0.0089(2) 0.000 0.000 0.000
Pd2 0.00945(13) 0.01089(14) 0.01505(14) 0.000 0.000 -0.00113(10)
Pd3 0.01605(14) 0.01001(14) 0.01223(13) -0.00086(10) 0.000 0.000
Pd4 0.01112(13) 0.01275(15) 0.01556(14) 0.000 -0.00113(10) 0.000
Pd5 0.0218(2) 0.0133(2) 0.01338(19) 0.000 0.000 0.000
Sc1 0.0105(3) 0.0093(3) 0.0078(3) 0.000 0.000 0.0013(2)
Sc2 0.0107(4) 0.0079(4) 0.0098(4) 0.000 0.000 0.000
Sc3 0.0099(4) 0.0084(4) 0.0101(4) 0.000 0.000 0.000
Sc4 0.0083(3) 0.0100(3) 0.0089(3) 0.0009(2) 0.000 0.000
Sc5 0.0098(3) 0.0075(3) 0.0101(3) 0.000 0.0021(2) 0.000
Sc6 0.0097(2) 0.0106(2) 0.0097(2) -0.00097(17) 0.00027(17) -0.00093(17)
Sc7 0.0106(3) 0.0157(4) 0.0113(3) -0.0026(3) 0.000 0.000
Sc8 0.0104(4) 0.0119(5) 0.0102(4) 0.000 0.000 0.000
Sc9A 0.015(10) 0.008(7) 0.0122(16) 0.000 0.000 0.000(6)
Sc9B 0.022(8) 0.005(5) 0.0115(18) 0.000 0.000 -0.001(4)
Sc9C 0.011(6) 0.010(4) 0.0090(16) 0.000 0.000 -0.001(4)
Sc10 0.0110(2) 0.0114(2) 0.0097(2) 0.00007(18) -0.00086(17) 0.00015(17)
Sc11 0.0103(2) 0.0094(2) 0.0112(2) -0.00064(18) -0.00013(17) -0.00011(17)
Sc12 0.0142(4) 0.0130(4) 0.0231(4) 0.000 -0.0028(3) 0.000
Sc13 0.021(4) 0.0154(13) 0.0128(12) 0.000 0.000 0.000
Pd23 0.036(5) 0.0217(12) 0.0158(10) 0.000 0.000 0.000

loop_
_atom_type_symbol
_atom_type_description
_atom_type_scat_dispersion_real
_atom_type_scat_dispersion_imag
_atom_type_scat_source
Sc Sc 0.2519 0.3716 'International Tables Vol C Tables 4.2.6.8 and 6.1.1.4'
Pd Pd -0.9988 1.0072 'International Tables Vol C Tables 4.2.6.8 and 6.1.1.4'

loop_
_geom_angle_atom_site_label_1
_geom_angle_atom_site_label_2
_geom_angle_atom_site_label_3
_geom_angle
_geom_angle_site_symmetry_1
_geom_angle_site_symmetry_3
Sc5 Pd1 Sc5 64.59(3) 9 10
Sc5 Pd1 Sc5 115.41(3) 9 2
Sc5 Pd1 Sc5 180.00(3) 10 2
Sc5 Pd1 Sc5 180.0 9 .
Sc5 Pd1 Sc5 115.41(3) 10 .
Sc5 Pd1 Sc5 64.59(3) 2 .
Sc5 Pd1 Sc1 62.965(12) 9 9
Sc5 Pd1 Sc1 117.035(12) 10 9
Sc5 Pd1 Sc1 62.965(12) 2 9
Sc5 Pd1 Sc1 117.035(12) . 9
Sc5 Pd1 Sc1 62.965(12) 9 3
Sc5 Pd1 Sc1 117.035(12) 10 3
Sc5 Pd1 Sc1 62.965(12) 2 3
Sc5 Pd1 Sc1 117.035(12) . 3
Sc1 Pd1 Sc1 63.40(3) 9 3
Sc5 Pd1 Sc1 117.035(12) 9 11
Sc5 Pd1 Sc1 62.965(12) 10 11
Sc5 Pd1 Sc1 117.035(12) 2 11
Sc5 Pd1 Sc1 62.965(12) . 11
Sc1 Pd1 Sc1 116.60(3) 9 11
Sc1 Pd1 Sc1 180.00(3) 3 11
Sc5 Pd1 Sc1 117.035(12) 9 .
Sc5 Pd1 Sc1 62.965(12) 10 .
Sc5 Pd1 Sc1 117.035(12) 2 .
Sc5 Pd1 Sc1 62.965(12) . .
Sc1 Pd1 Sc1 180.0 9 .
Sc1 Pd1 Sc1 116.60(3) 3 .
Sc1 Pd1 Sc1 63.40(3) 11 .
Sc5 Pd1 Sc4 115.756(12) 9 .
Sc5 Pd1 Sc4 115.756(12) 10 .
Sc5 Pd1 Sc4 64.244(12) 2 .
Sc5 Pd1 Sc4 64.244(12) . .
Sc1 Pd1 Sc4 116.792(12) 9 .
Sc1 Pd1 Sc4 63.208(12) 3 .
Sc1 Pd1 Sc4 116.792(12) 11 .
Sc1 Pd1 Sc4 63.208(12) . .
Sc5 Pd1 Sc4 64.244(12) 9 9
Sc5 Pd1 Sc4 64.244(12) 10 9
Sc5 Pd1 Sc4 115.756(12) 2 9
Sc5 Pd1 Sc4 115.756(12) . 9
Sc1 Pd1 Sc4 63.208(12) 9 9
Sc1 Pd1 Sc4 116.792(12) 3 9
Sc1 Pd1 Sc4 63.208(12) 11 9
Sc1 Pd1 Sc4 116.792(12) . 9
Sc4 Pd1 Sc4 180.0 . 9
Sc5 Pd1 Sc4 64.244(12) 9 10
Sc5 Pd1 Sc4 64.244(12) 10 10
Sc5 Pd1 Sc4 115.756(12) 2 10
Sc5 Pd1 Sc4 115.756(12) . 10
Sc1 Pd1 Sc4 116.792(12) 9 10
Sc1 Pd1 Sc4 63.208(12) 3 10
Sc1 Pd1 Sc4 116.792(12) 11 10
Sc1 Pd1 Sc4 63.208(12) . 10
Sc4 Pd1 Sc4 61.87(3) . 10
Sc4 Pd1 Sc4 118.13(3) 9 10
Sc5 Pd1 Sc4 115.756(12) 9 2
Sc5 Pd1 Sc4 115.756(12) 10 2
Sc5 Pd1 Sc4 64.244(12) 2 2
Sc5 Pd1 Sc4 64.244(12) . 2
Sc1 Pd1 Sc4 63.208(12) 9 2
Sc1 Pd1 Sc4 116.792(12) 3 2
Sc1 Pd1 Sc4 63.208(12) 11 2
Sc1 Pd1 Sc4 116.792(12) . 2
Sc4 Pd1 Sc4 118.13(3) . 2
Sc4 Pd1 Sc4 61.87(3) 9 2
Sc4 Pd1 Sc4 180.00(3) 10 2
Sc9C Pd2 Sc1 145.9(5) . .
Sc9A Pd2 Sc1 138.5(4) . .
Sc1 Pd2 Sc9B 131.2(6) . .
Sc9C Pd2 Sc7 78.4(4) . 13
Sc9A Pd2 Sc7 84.6(4) . 13
Sc1 Pd2 Sc7 128.61(2) . 13
Sc9B Pd2 Sc7 90.8(5) . 13
Sc9C Pd2 Sc7 78.4(4) . 6_554
Sc9A Pd2 Sc7 84.6(4) . 6_554
Sc1 Pd2 Sc7 128.61(2) . 6_554
Sc9B Pd2 Sc7 90.8(5) . 6_554
Sc7 Pd2 Sc7 65.48(3) 13 6_554
Sc9C Pd2 Sc11 117.90(2) . 10
Sc9A Pd2 Sc11 117.916(18) . 10
Sc1 Pd2 Sc11 68.330(13) . 10
Sc9B Pd2 Sc11 117.44(6) . 10
Sc7 Pd2 Sc11 123.03(2) 13 10
Sc7 Pd2 Sc11 65.773(17) 6_554 10
Sc9C Pd2 Sc11 117.90(2) . .
Sc9A Pd2 Sc11 117.916(18) . .
Sc1 Pd2 Sc11 68.330(13) . .
Sc9B Pd2 Sc11 117.44(6) . .
Sc7 Pd2 Sc11 65.773(17) 13 .
Sc7 Pd2 Sc11 123.03(2) 6_554 .
Sc11 Pd2 Sc11 124.06(2) 10 .
Sc9C Pd2 Sc10 82.8(4) . 10
Sc9A Pd2 Sc10 76.6(3) . 10
Sc1 Pd2 Sc10 68.916(18) . 10
Sc9B Pd2 Sc10 70.6(5) . 10
Sc7 Pd2 Sc10 161.19(2) 13 10
Sc7 Pd2 Sc10 110.809(18) 6_554 10
Sc11 Pd2 Sc10 66.608(15) 10 10
Sc11 Pd2 Sc10 124.655(17) . 10
Sc9C Pd2 Sc10 82.8(4) . .
Sc9A Pd2 Sc10 76.6(3) . .
Sc1 Pd2 Sc10 68.916(18) . .
Sc9B Pd2 Sc10 70.6(5) . .
Sc7 Pd2 Sc10 110.810(17) 13 .
Sc7 Pd2 Sc10 161.19(2) 6_554 .
Sc11 Pd2 Sc10 124.654(17) 10 .
Sc11 Pd2 Sc10 66.610(15) . .
Sc10 Pd2 Sc10 66.28(2) 10 .
Sc9C Pd2 Sc3 143.8(5) . .
Sc9A Pd2 Sc3 151.2(4) . .
Sc1 Pd2 Sc3 70.30(3) . .
Sc9B Pd2 Sc3 158.5(6) . .
Sc7 Pd2 Sc3 71.30(2) 13 .
Sc7 Pd2 Sc3 71.30(2) 6_554 .
Sc11 Pd2 Sc3 66.627(13) 10 .
Sc11 Pd2 Sc3 66.627(13) . .
Sc10 Pd2 Sc3 126.201(19) 10 .
Sc10 Pd2 Sc3 126.202(19) . .
Sc4 Pd3 Sc7 121.87(3) . .
Sc4 Pd3 Sc12 124.29(2) . 13
Sc7 Pd3 Sc12 104.69(2) . 13
Sc4 Pd3 Sc12 124.29(2) . 14_455
Sc7 Pd3 Sc12 104.69(2) . 14_455
Sc12 Pd3 Sc12 61.51(3) 13 14_455
Sc4 Pd3 Sc6 66.951(17) . 12
Sc7 Pd3 Sc6 65.257(18) . 12
Sc12 Pd3 Sc6 168.70(2) 13 12
Sc12 Pd3 Sc6 114.593(18) 14_455 12
Sc4 Pd3 Sc6 66.952(17) . .
Sc7 Pd3 Sc6 65.256(18) . .
Sc12 Pd3 Sc6 114.593(18) 13 .
Sc12 Pd3 Sc6 168.70(2) 14_455 .
Sc6 Pd3 Sc6 66.99(2) 12 .
Sc4 Pd3 Pd5 176.48(2) . 13
Sc7 Pd3 Pd5 54.613(19) . 13
Sc12 Pd3 Pd5 58.501(18) 13 13
Sc12 Pd3 Pd5 58.501(18) 14_455 13
Sc6 Pd3 Pd5 110.221(14) 12 13
Sc6 Pd3 Pd5 110.220(14) . 13
Sc4 Pd3 Sc10 66.485(13) . .
Sc7 Pd3 Sc10 117.686(12) . .
Sc12 Pd3 Sc10 65.633(18) 13 .
Sc12 Pd3 Sc10 118.29(2) 14_455 .
Sc6 Pd3 Sc10 122.844(18) 12 .
Sc6 Pd3 Sc10 65.517(14) . .
Pd5 Pd3 Sc10 114.618(12) 13 .
Sc4 Pd3 Sc10 66.485(13) . 12
Sc7 Pd3 Sc10 117.685(12) . 12
Sc12 Pd3 Sc10 118.29(2) 13 12
Sc12 Pd3 Sc10 65.634(18) 14_455 12
Sc6 Pd3 Sc10 65.516(14) 12 12
Sc6 Pd3 Sc10 122.844(18) . 12
Pd5 Pd3 Sc10 114.619(12) 13 12
Sc10 Pd3 Sc10 120.18(2) . 12
Sc4 Pd3 Sc8 66.79(3) . .
Sc7 Pd3 Sc8 171.34(3) . .
Sc12 Pd3 Sc8 68.01(2) 13 .
Sc12 Pd3 Sc8 68.01(2) 14_455 .
Sc6 Pd3 Sc8 121.49(2) 12 .
Sc6 Pd3 Sc8 121.49(2) . .
Pd5 Pd3 Sc8 116.73(2) 13 .
Sc10 Pd3 Sc8 64.400(12) . .
Sc10 Pd3 Sc8 64.401(12) 12 .
Sc4 Pd3 Sc11 117.502(12) . 13
Sc7 Pd3 Sc11 61.219(11) . 13
Sc12 Pd3 Sc11 59.405(19) 13 13
Sc12 Pd3 Sc11 110.602(19) 14_455 13
Sc6 Pd3 Sc11 116.059(16) 12 13
Sc6 Pd3 Sc11 60.675(14) . 13
Pd5 Pd3 Sc11 61.441(10) 13 13
Sc10 Pd3 Sc11 62.504(14) . 13
Sc10 Pd3 Sc11 175.971(17) 12 13
Sc8 Pd3 Sc11 116.050(13) . 13
Sc4 Pd3 Sc11 117.502(12) . 8_455
Sc7 Pd3 Sc11 61.220(11) . 8_455
Sc12 Pd3 Sc11 110.602(19) 13 8_455
Sc12 Pd3 Sc11 59.405(19) 14_455 8_455
Sc6 Pd3 Sc11 60.676(14) 12 8_455
Sc6 Pd3 Sc11 116.059(16) . 8_455
Pd5 Pd3 Sc11 61.441(11) 13 8_455
Sc10 Pd3 Sc11 175.971(17) . 8_455
Sc10 Pd3 Sc11 62.503(14) 12 8_455
Sc8 Pd3 Sc11 116.050(13) . 8_455
Sc11 Pd3 Sc11 114.64(2) 13 8_455
Pd23 Pd4 Sc12 68.6(3) 13 .
Pd23 Pd4 Sc5 173.9(3) 13 .
Sc12 Pd4 Sc5 117.45(3) . .
Pd23 Pd4 Sc6 112.29(11) 13 11
Sc12 Pd4 Sc6 114.733(13) . 11
Sc5 Pd4 Sc6 65.860(12) . 11
Pd23 Pd4 Sc6 112.29(11) 13 .
Sc12 Pd4 Sc6 114.732(13) . .
Sc5 Pd4 Sc6 65.861(12) . .
Sc6 Pd4 Sc6 122.10(2) 11 .
Pd23 Pd4 Sc2 106.7(3) 13 .
Sc12 Pd4 Sc2 175.30(3) . .
Sc5 Pd4 Sc2 67.24(3) . .
Sc6 Pd4 Sc2 66.606(13) 11 .
Sc6 Pd4 Sc2 66.607(13) . .
Pd23 Pd4 Sc13 10.24(8) 13 13
Sc12 Pd4 Sc13 58.4(3) . 13
Sc5 Pd4 Sc13 175.8(3) . 13
Sc6 Pd4 Sc13 115.26(7) 11 13
Sc6 Pd4 Sc13 115.26(7) . 13
Sc2 Pd4 Sc13 116.9(3) . 13
Pd23 Pd4 Sc9B 51.9(5) 13 13
Sc12 Pd4 Sc9B 110.1(5) . 13
Sc5 Pd4 Sc9B 123.3(4) . 13
Sc6 Pd4 Sc9B 119.1(5) 11 13
Sc6 Pd4 Sc9B 67.3(4) . 13
Sc2 Pd4 Sc9B 66.0(5) . 13
Sc13 Pd4 Sc9B 60.1(5) 13 13
Pd23 Pd4 Sc9B 51.9(5) 13 7_545
Sc12 Pd4 Sc9B 110.1(5) . 7_545
Sc5 Pd4 Sc9B 123.3(4) . 7_545
Sc6 Pd4 Sc9B 67.3(4) 11 7_545
Sc6 Pd4 Sc9B 119.1(5) . 7_545
Sc2 Pd4 Sc9B 66.0(5) . 7_545
Sc13 Pd4 Sc9B 60.1(5) 13 7_545
Sc9B Pd4 Sc9B 59.7(9) 13 7_545
Pd23 Pd4 Sc11 120.2(3) 13 .
Sc12 Pd4 Sc11 62.743(19) . .
Sc5 Pd4 Sc11 64.711(17) . .
Sc6 Pd4 Sc11 118.261(17) 11 .
Sc6 Pd4 Sc11 63.860(14) . .
Sc2 Pd4 Sc11 121.02(2) . .
Sc13 Pd4 Sc11 111.9(2) 13 .
Sc9B Pd4 Sc11 118.0(5) 13 .
Sc9B Pd4 Sc11 171.9(5) 7_545 .
Pd23 Pd4 Sc11 120.2(3) 13 11
Sc12 Pd4 Sc11 62.743(19) . 11
Sc5 Pd4 Sc11 64.711(17) . 11
Sc6 Pd4 Sc11 63.859(14) 11 11
Sc6 Pd4 Sc11 118.261(17) . 11
Sc2 Pd4 Sc11 121.02(2) . 11
Sc13 Pd4 Sc11 111.9(2) 13 11
Sc9B Pd4 Sc11 171.9(5) 13 11
Sc9B Pd4 Sc11 118.0(5) 7_545 11
Sc11 Pd4 Sc11 62.97(2) . 11
Pd23 Pd4 Sc9A 57.3(4) 13 13
Sc12 Pd4 Sc9A 114.3(3) . 13
Sc5 Pd4 Sc9A 117.9(3) . 13
Sc6 Pd4 Sc9A 118.1(2) 11 13
Sc6 Pd4 Sc9A 63.0(2) . 13
Sc2 Pd4 Sc9A 61.9(3) . 13
Sc13 Pd4 Sc9A 65.4(3) 13 13
Sc11 Pd4 Sc9A 116.5(2) . 13
Sc11 Pd4 Sc9A 177.0(3) 11 13
Sc7 Pd5 Sc7 142.90(4) 14_545 13
Sc7 Pd5 Sc12 105.935(16) 14_545 2_655
Sc7 Pd5 Sc12 105.935(16) 13 2_655
Sc7 Pd5 Sc12 105.935(16) 14_545 .
Sc7 Pd5 Sc12 105.935(16) 13 .
Sc12 Pd5 Sc12 60.71(3) 2_655 .
Sc7 Pd5 Sc3 75.015(16) 14_545 .
Sc7 Pd5 Sc3 75.016(16) 13 .
Sc12 Pd5 Sc3 174.71(3) 2_655 .
Sc12 Pd5 Sc3 114.00(2) . .
Sc7 Pd5 Sc3 75.015(16) 14_545 9_655
Sc7 Pd5 Sc3 75.015(16) 13 9_655
Sc12 Pd5 Sc3 114.00(2) 2_655 9_655
Sc12 Pd5 Sc3 174.71(2) . 9_655
Sc3 Pd5 Sc3 71.29(3) . 9_655
Sc7 Pd5 Pd3 159.93(2) 14_545 13
Sc7 Pd5 Pd3 57.169(18) 13 13
Sc12 Pd5 Pd3 57.414(11) 2_655 13
Sc12 Pd5 Pd3 57.414(11) . 13
Sc3 Pd5 Pd3 120.477(9) . 13
Sc3 Pd5 Pd3 120.477(9) 9_655 13
Sc7 Pd5 Pd3 57.169(18) 14_545 14_545
Sc7 Pd5 Pd3 159.93(2) 13 14_545
Sc12 Pd5 Pd3 57.414(11) 2_655 14_545
Sc12 Pd5 Pd3 57.414(11) . 14_545
Sc3 Pd5 Pd3 120.477(9) . 14_545
Sc3 Pd5 Pd3 120.477(9) 9_655 14_545
Pd3 Pd5 Pd3 102.766(18) 13 14_545
Sc7 Pd5 Sc11 120.066(10) 14_545 .
Sc7 Pd5 Sc11 63.000(10) 13 .
Sc12 Pd5 Sc11 111.79(2) 2_655 .
Sc12 Pd5 Sc11 60.086(17) . .
Sc3 Pd5 Sc11 63.798(17) . .
Sc3 Pd5 Sc11 124.17(2) 9_655 .
Pd3 Pd5 Sc11 63.919(10) 13 .
Pd3 Pd5 Sc11 110.330(13) 14_545 .
Sc7 Pd5 Sc11 120.066(10) 14_545 12_655
Sc7 Pd5 Sc11 62.999(11) 13 12_655
Sc12 Pd5 Sc11 60.086(17) 2_655 12_655
Sc12 Pd5 Sc11 111.79(2) . 12_655
Sc3 Pd5 Sc11 124.17(2) . 12_655
Sc3 Pd5 Sc11 63.797(17) 9_655 12_655
Pd3 Pd5 Sc11 63.919(10) 13 12_655
Pd3 Pd5 Sc11 110.331(13) 14_545 12_655
Sc11 Pd5 Sc11 118.798(19) . 12_655
Sc7 Pd5 Sc11 62.999(11) 14_545 11
Sc7 Pd5 Sc11 120.066(10) 13 11
Sc12 Pd5 Sc11 111.79(2) 2_655 11
Sc12 Pd5 Sc11 60.087(17) . 11
Sc3 Pd5 Sc11 63.797(17) . 11
Sc3 Pd5 Sc11 124.17(2) 9_655 11
Pd3 Pd5 Sc11 110.331(13) 13 11
Pd3 Pd5 Sc11 63.919(10) 14_545 11
Sc11 Pd5 Sc11 60.486(19) . 11
Sc11 Pd5 Sc11 171.53(2) 12_655 11
Sc7 Pd5 Sc11 62.999(10) 14_545 2_655
Sc7 Pd5 Sc11 120.066(10) 13 2_655
Sc12 Pd5 Sc11 60.086(17) 2_655 2_655
Sc12 Pd5 Sc11 111.79(2) . 2_655
Sc3 Pd5 Sc11 124.17(2) . 2_655
Sc3 Pd5 Sc11 63.797(17) 9_655 2_655
Pd3 Pd5 Sc11 110.331(13) 13 2_655
Pd3 Pd5 Sc11 63.919(10) 14_545 2_655
Sc11 Pd5 Sc11 171.53(2) . 2_655
Sc11 Pd5 Sc11 60.487(19) 12_655 2_655
Sc11 Pd5 Sc11 118.798(19) 11 2_655
Pd2 Sc1 Pd1 179.89(3) . .
Pd2 Sc1 Sc5 122.327(19) . 10
Pd1 Sc1 Sc5 57.706(18) . 10
Pd2 Sc1 Sc5 122.327(19) . .
Pd1 Sc1 Sc5 57.707(18) . .
Sc5 Sc1 Sc5 106.69(3) 10 .
Pd2 Sc1 Sc1 121.809(17) . 11
Pd1 Sc1 Sc1 58.298(14) . 11
Sc5 Sc1 Sc1 59.507(14) 10 11
Sc5 Sc1 Sc1 59.507(14) . 11
Pd2 Sc1 Sc4 120.72(3) . .
Pd1 Sc1 Sc4 59.192(17) . .
Sc5 Sc1 Sc4 108.07(3) 10 .
Sc5 Sc1 Sc4 61.097(19) . .
Sc1 Sc1 Sc4 109.164(19) 11 .
Pd2 Sc1 Sc4 120.72(3) . 10
Pd1 Sc1 Sc4 59.193(17) . 10
Sc5 Sc1 Sc4 61.097(19) 10 10
Sc5 Sc1 Sc4 108.08(3) . 10
Sc1 Sc1 Sc4 109.164(19) 11 10
Sc4 Sc1 Sc4 59.29(3) . 10
Pd2 Sc1 Sc11 60.865(16) . 10
Pd1 Sc1 Sc11 119.169(17) . 10
Sc5 Sc1 Sc11 61.463(17) 10 10
Sc5 Sc1 Sc11 148.67(3) . 10
Sc1 Sc1 Sc11 91.470(17) 11 10
Sc4 Sc1 Sc11 148.25(3) . 10
Sc4 Sc1 Sc11 91.675(16) 10 10
Pd2 Sc1 Sc11 60.865(16) . .
Pd1 Sc1 Sc11 119.168(17) . .
Sc5 Sc1 Sc11 148.67(3) 10 .
Sc5 Sc1 Sc11 61.462(17) . .
Sc1 Sc1 Sc11 91.470(17) 11 .
Sc4 Sc1 Sc11 91.676(16) . .
Sc4 Sc1 Sc11 148.26(3) 10 .
Sc11 Sc1 Sc11 112.22(3) 10 .
Pd2 Sc1 Sc10 60.996(18) . 10
Pd1 Sc1 Sc10 118.92(2) . 10
Sc5 Sc1 Sc10 92.082(14) 10 10
Sc5 Sc1 Sc10 149.15(2) . 10
Sc1 Sc1 Sc10 149.078(12) 11 10
Sc4 Sc1 Sc10 90.16(2) . 10
Sc4 Sc1 Sc10 59.728(18) 10 10
Sc11 Sc1 Sc10 62.043(16) 10 10
Sc11 Sc1 Sc10 112.45(3) . 10
Pd2 Sc1 Sc10 60.996(18) . .
Pd1 Sc1 Sc10 118.92(2) . .
Sc5 Sc1 Sc10 149.15(2) 10 .
Sc5 Sc1 Sc10 92.082(14) . .
Sc1 Sc1 Sc10 149.079(12) 11 .
Sc4 Sc1 Sc10 59.728(18) . .
Sc4 Sc1 Sc10 90.16(2) 10 .
Sc11 Sc1 Sc10 112.45(3) 10 .
Sc11 Sc1 Sc10 62.045(16) . .
Sc10 Sc1 Sc10 61.65(2) 10 .
Pd2 Sc1 Sc3 60.453(18) . .
Pd1 Sc1 Sc3 119.65(3) . .
Sc5 Sc1 Sc3 91.88(2) 10 .
Sc5 Sc1 Sc3 91.88(2) . .
Sc1 Sc1 Sc3 61.356(16) 11 .
Sc4 Sc1 Sc3 149.725(15) . .
Sc4 Sc1 Sc3 149.725(15) 10 .
Sc11 Sc1 Sc3 61.540(15) 10 .
Sc11 Sc1 Sc3 61.540(15) . .
Sc10 Sc1 Sc3 112.18(2) 10 .
Sc10 Sc1 Sc3 112.18(2) . .
Pd4 Sc2 Pd4 168.37(4) . 2
Pd4 Sc2 Sc9C 70.1(4) . 13
Pd4 Sc2 Sc9C 118.7(4) 2 13
Pd4 Sc2 Sc9C 118.7(4) . 15_455
Pd4 Sc2 Sc9C 70.1(4) 2 15_455
Sc9C Sc2 Sc9C 48.7(8) 13 15_455
Pd4 Sc2 Sc9C 70.1(4) . 7_545
Pd4 Sc2 Sc9C 118.7(4) 2 7_545
Sc9C Sc2 Sc9C 73.2(9) 13 7_545
Sc9C Sc2 Sc9C 92.9(7) 15_455 7_545
Pd4 Sc2 Sc9C 118.7(4) . 5_445
Pd4 Sc2 Sc9C 70.1(4) 2 5_445
Sc9C Sc2 Sc9C 92.9(7) 13 5_445
Sc9C Sc2 Sc9C 73.2(9) 15_455 5_445
Sc9C Sc2 Sc9C 48.7(8) 7_545 5_445
Pd4 Sc2 Sc5 54.374(18) . .
Pd4 Sc2 Sc5 114.00(3) 2 .
Sc9C Sc2 Sc5 113.1(4) 13 .
Sc9C Sc2 Sc5 143.4(4) 15_455 .
Sc9C Sc2 Sc5 113.1(4) 7_545 .
Sc9C Sc2 Sc5 143.4(4) 5_445 .
Pd4 Sc2 Sc5 114.00(3) . 2
Pd4 Sc2 Sc5 54.375(18) 2 2
Sc9C Sc2 Sc5 143.4(4) 13 2
Sc9C Sc2 Sc5 113.1(4) 15_455 2
Sc9C Sc2 Sc5 143.4(4) 7_545 2
Sc9C Sc2 Sc5 113.1(4) 5_445 2
Sc5 Sc2 Sc5 59.62(3) . 2
Pd4 Sc2 Sc9A 64.6(3) . 13
Pd4 Sc2 Sc9A 124.4(3) 2 13
Sc5 Sc2 Sc9A 109.7(2) . 13
Sc5 Sc2 Sc9A 146.6(3) 2 13
Pd4 Sc2 Sc9A 124.4(3) . 15_455
Pd4 Sc2 Sc9A 64.6(3) 2 15_455
Sc5 Sc2 Sc9A 146.6(3) . 15_455
Sc5 Sc2 Sc9A 109.7(2) 2 15_455
Sc9A Sc2 Sc9A 60.0(6) 13 15_455
Pd4 Sc2 Sc9A 124.4(3) . 5_445
Pd4 Sc2 Sc9A 64.6(3) 2 5_445
Sc5 Sc2 Sc9A 146.6(3) . 5_445
Sc5 Sc2 Sc9A 109.7(2) 2 5_445
Sc9A Sc2 Sc9A 95.0(3) 13 5_445
Sc9A Sc2 Sc9A 65.6(6) 15_455 5_445
Pd4 Sc2 Sc9A 64.6(3) . 7_545
Pd4 Sc2 Sc9A 124.4(3) 2 7_545
Sc5 Sc2 Sc9A 109.7(2) . 7_545
Sc5 Sc2 Sc9A 146.6(3) 2 7_545
Sc9A Sc2 Sc9A 65.6(6) 13 7_545
Sc9A Sc2 Sc9A 95.0(3) 15_455 7_545
Sc9A Sc2 Sc9A 60.0(6) 5_445 7_545
Pd5 Sc3 Pd5 108.71(3) . 9_655
Pd5 Sc3 Pd2 97.022(9) . .
Pd5 Sc3 Pd2 97.022(9) 9_655 .
Pd5 Sc3 Pd2 97.022(9) . 11
Pd5 Sc3 Pd2 97.022(9) 9_655 11
Pd2 Sc3 Pd2 155.78(4) . 11
Pd5 Sc3 Sc1 120.758(13) . 11
Pd5 Sc3 Sc1 120.758(13) 9_655 11
Pd2 Sc3 Sc1 106.53(3) . 11
Pd2 Sc3 Sc1 49.247(18) 11 11
Pd5 Sc3 Sc1 120.758(13) . .
Pd5 Sc3 Sc1 120.758(13) 9_655 .
Pd2 Sc3 Sc1 49.246(18) . .
Pd2 Sc3 Sc1 106.53(3) 11 .
Sc1 Sc3 Sc1 57.29(3) 11 .
Pd5 Sc3 Sc11 147.602(19) . 4
Pd5 Sc3 Sc11 63.251(11) 9_655 4
Pd2 Sc3 Sc11 114.781(19) . 4
Pd2 Sc3 Sc11 55.868(11) 11 4
Sc1 Sc3 Sc11 57.507(16) 11 4
Sc1 Sc3 Sc11 86.76(2) . 4
Pd5 Sc3 Sc11 147.602(19) . 10
Pd5 Sc3 Sc11 63.251(11) 9_655 10
Pd2 Sc3 Sc11 55.868(11) . 10
Pd2 Sc3 Sc11 114.782(19) 11 10
Sc1 Sc3 Sc11 86.76(2) 11 10
Sc1 Sc3 Sc11 57.507(16) . 10
Sc11 Sc3 Sc11 60.17(2) 4 10
Pd5 Sc3 Sc11 63.251(11) . 11
Pd5 Sc3 Sc11 147.602(19) 9_655 11
Pd2 Sc3 Sc11 114.781(19) . 11
Pd2 Sc3 Sc11 55.868(11) 11 11
Sc1 Sc3 Sc11 57.507(16) 11 11
Sc1 Sc3 Sc11 86.76(2) . 11
Sc11 Sc3 Sc11 105.58(3) 4 11
Sc11 Sc3 Sc11 140.45(4) 10 11
Pd5 Sc3 Sc11 63.251(11) . .
Pd5 Sc3 Sc11 147.603(19) 9_655 .
Pd2 Sc3 Sc11 55.869(11) . .
Pd2 Sc3 Sc11 114.781(19) 11 .
Sc1 Sc3 Sc11 86.76(2) 11 .
Sc1 Sc3 Sc11 57.508(16) . .
Sc11 Sc3 Sc11 140.45(4) 4 .
Sc11 Sc3 Sc11 105.58(3) 10 .
Sc11 Sc3 Sc11 60.17(2) 11 .
Pd5 Sc3 Sc3 54.357(17) . 9_655
Pd5 Sc3 Sc3 54.357(17) 9_655 9_655
Pd2 Sc3 Sc3 102.11(2) . 9_655
Pd2 Sc3 Sc3 102.11(2) 11 9_655
Sc1 Sc3 Sc3 151.357(16) 11 9_655
Sc1 Sc3 Sc3 151.356(16) . 9_655
Sc11 Sc3 Sc3 109.773(19) 4 9_655
Sc11 Sc3 Sc3 109.773(19) 10 9_655
Sc11 Sc3 Sc3 109.773(19) 11 9_655
Sc11 Sc3 Sc3 109.773(19) . 9_655
Pd5 Sc3 Sc7 49.064(16) . 13
Pd5 Sc3 Sc7 94.18(2) 9_655 13
Pd2 Sc3 Sc7 51.679(12) . 13
Pd2 Sc3 Sc7 146.07(2) 11 13
Sc1 Sc3 Sc7 142.55(2) 11 13
Sc1 Sc3 Sc7 94.767(16) . 13
Sc11 Sc3 Sc7 153.83(2) 4 13
Sc11 Sc3 Sc7 98.868(17) 10 13
Sc11 Sc3 Sc7 100.597(16) 11 13
Sc11 Sc3 Sc7 55.986(13) . 13
Sc3 Sc3 Sc7 60.024(17) 9_655 13
Pd3 Sc4 Pd1 175.83(3) . .
Pd3 Sc4 Sc4 125.102(17) . 10
Pd1 Sc4 Sc4 59.067(14) . 10
Pd3 Sc4 Sc6 61.758(18) . 12
Pd1 Sc4 Sc6 114.88(2) . 12
Sc4 Sc4 Sc6 148.084(12) 10 12
Pd3 Sc4 Sc6 61.758(18) . .
Pd1 Sc4 Sc6 114.88(2) . .
Sc4 Sc4 Sc6 148.084(12) 10 .
Sc6 Sc4 Sc6 63.79(2) 12 .
Pd3 Sc4 Sc1 123.572(18) . 3
Pd1 Sc4 Sc1 57.600(17) . 3
Sc4 Sc4 Sc1 60.357(13) 10 3
Sc6 Sc4 Sc1 89.350(14) 12 3
Sc6 Sc4 Sc1 147.04(3) . 3
Pd3 Sc4 Sc1 123.572(18) . .
Pd1 Sc4 Sc1 57.600(17) . .
Sc4 Sc4 Sc1 60.357(13) 10 .
Sc6 Sc4 Sc1 147.04(3) 12 .
Sc6 Sc4 Sc1 89.350(14) . .
Sc1 Sc4 Sc1 107.17(3) 3 .
Pd3 Sc4 Sc10 62.819(16) . .
Pd1 Sc4 Sc10 118.469(16) . .
Sc4 Sc4 Sc10 91.452(16) 10 .
Sc6 Sc4 Sc10 115.64(2) 12 .
Sc6 Sc4 Sc10 62.872(15) . .
Sc1 Sc4 Sc10 150.08(3) 3 .
Sc1 Sc4 Sc10 60.872(17) . .
Pd3 Sc4 Sc10 62.820(16) . 12
Pd1 Sc4 Sc10 118.468(16) . 12
Sc4 Sc4 Sc10 91.452(16) 10 12
Sc6 Sc4 Sc10 62.872(15) 12 12
Sc6 Sc4 Sc10 115.64(2) . 12
Sc1 Sc4 Sc10 60.872(17) 3 12
Sc1 Sc4 Sc10 150.08(3) . 12
Sc10 Sc4 Sc10 114.48(3) . 12
Pd3 Sc4 Sc5 120.30(2) . 2
Pd1 Sc4 Sc5 56.307(17) . 2
Sc4 Sc4 Sc5 106.822(18) 10 2
Sc6 Sc4 Sc5 58.576(18) 12 2
Sc6 Sc4 Sc5 90.01(2) . 2
Sc1 Sc4 Sc5 58.448(19) 3 2
Sc1 Sc4 Sc5 105.73(3) . 2
Sc10 Sc4 Sc5 148.32(2) . 2
Sc10 Sc4 Sc5 91.200(16) 12 2
Pd3 Sc4 Sc5 120.30(2) . .
Pd1 Sc4 Sc5 56.308(17) . .
Sc4 Sc4 Sc5 106.823(18) 10 .
Sc6 Sc4 Sc5 90.01(2) 12 .
Sc6 Sc4 Sc5 58.575(18) . .
Sc1 Sc4 Sc5 105.73(3) 3 .
Sc1 Sc4 Sc5 58.448(19) . .
Sc10 Sc4 Sc5 91.201(16) . .
Sc10 Sc4 Sc5 148.32(2) 12 .
Sc5 Sc4 Sc5 59.15(3) 2 .
Pd3 Sc4 Sc8 63.91(2) . .
Pd1 Sc4 Sc8 120.26(2) . .
Sc4 Sc4 Sc8 61.192(16) 10 .
Sc6 Sc4 Sc8 115.15(2) 12 .
Sc6 Sc4 Sc8 115.15(2) . .
Sc1 Sc4 Sc8 92.83(2) 3 .
Sc1 Sc4 Sc8 92.83(2) . .
Sc10 Sc4 Sc8 62.520(16) . .
Sc10 Sc4 Sc8 62.522(16) 12 .
Sc5 Sc4 Sc8 149.105(15) 2 .
Sc5 Sc4 Sc8 149.106(15) . .
Pd4 Sc5 Pd1 176.28(3) . .
Pd4 Sc5 Sc1 123.65(2) . 11
Pd1 Sc5 Sc1 59.328(17) . 11
Pd4 Sc5 Sc1 123.65(2) . .
Pd1 Sc5 Sc1 59.328(17) . .
Sc1 Sc5 Sc1 60.99(3) 11 .
Pd4 Sc5 Sc6 59.122(15) . 11
Pd1 Sc5 Sc6 119.756(17) . 11
Sc1 Sc5 Sc6 91.578(16) 11 11
Sc1 Sc5 Sc6 149.62(3) . 11
Pd4 Sc5 Sc6 59.121(15) . .
Pd1 Sc5 Sc6 119.757(17) . .
Sc1 Sc5 Sc6 149.62(3) 11 .
Sc1 Sc5 Sc6 91.578(17) . .
Sc6 Sc5 Sc6 110.77(3) 11 .
Pd4 Sc5 Sc5 118.572(16) . 2
Pd1 Sc5 Sc5 57.706(14) . 2
Sc1 Sc5 Sc5 108.331(19) 11 2
Sc1 Sc5 Sc5 108.331(19) . 2
Sc6 Sc5 Sc5 91.806(16) 11 2
Sc6 Sc5 Sc5 91.806(16) . 2
Pd4 Sc5 Sc2 58.383(18) . .
Pd1 Sc5 Sc2 117.89(3) . .
Sc1 Sc5 Sc2 148.478(16) 11 .
Sc1 Sc5 Sc2 148.478(16) . .
Sc6 Sc5 Sc2 61.544(15) 11 .
Sc6 Sc5 Sc2 61.544(15) . .
Sc5 Sc5 Sc2 60.189(16) 2 .
Pd4 Sc5 Sc4 119.354(18) . .
Pd1 Sc5 Sc4 59.448(17) . .
Sc1 Sc5 Sc4 109.83(3) 11 .
Sc1 Sc5 Sc4 60.455(19) . .
Sc6 Sc5 Sc4 148.72(3) 11 .
Sc6 Sc5 Sc4 60.314(16) . .
Sc5 Sc5 Sc4 60.426(13) 2 .
Sc2 Sc5 Sc4 90.329(19) . .
Pd4 Sc5 Sc4 119.353(18) . 2
Pd1 Sc5 Sc4 59.449(17) . 2
Sc1 Sc5 Sc4 60.455(19) 11 2
Sc1 Sc5 Sc4 109.83(3) . 2
Sc6 Sc5 Sc4 60.312(16) 11 2
Sc6 Sc5 Sc4 148.72(3) . 2
Sc5 Sc5 Sc4 60.426(13) 2 2
Sc2 Sc5 Sc4 90.328(19) . 2
Sc4 Sc5 Sc4 110.20(3) . 2
Pd4 Sc5 Sc11 63.404(18) . .
Pd1 Sc5 Sc11 119.61(2) . .
Sc1 Sc5 Sc11 91.64(2) 11 .
Sc1 Sc5 Sc11 60.286(18) . .
Sc6 Sc5 Sc11 111.91(3) 11 .
Sc6 Sc5 Sc11 61.506(16) . .
Sc5 Sc5 Sc11 148.774(12) 2 .
Sc2 Sc5 Sc11 112.76(2) . .
Sc4 Sc5 Sc11 90.640(14) . .
Sc4 Sc5 Sc11 149.14(2) 2 .
Pd4 Sc5 Sc11 63.405(18) . 11
Pd1 Sc5 Sc11 119.61(2) . 11
Sc1 Sc5 Sc11 60.285(18) 11 11
Sc1 Sc5 Sc11 91.64(2) . 11
Sc6 Sc5 Sc11 61.507(16) 11 11
Sc6 Sc5 Sc11 111.91(3) . 11
Sc5 Sc5 Sc11 148.773(12) 2 11
Sc2 Sc5 Sc11 112.76(2) . 11
Sc4 Sc5 Sc11 149.14(2) . 11
Sc4 Sc5 Sc11 90.638(14) 2 11
Sc11 Sc5 Sc11 62.20(2) . 11
Pd4 Sc6 Pd3 166.66(2) . .
Pd4 Sc6 Sc5 55.018(16) . .
Pd3 Sc6 Sc5 112.38(2) . .
Pd4 Sc6 Sc7 133.67(2) . .
Pd3 Sc6 Sc7 53.270(18) . .
Sc5 Sc6 Sc7 145.80(2) . .
Pd4 Sc6 Sc4 116.05(2) . .
Pd3 Sc6 Sc4 51.290(16) . .
Sc5 Sc6 Sc4 61.11(2) . .
Sc7 Sc6 Sc4 98.27(2) . .
Pd4 Sc6 Sc10 66.526(16) . 13
Pd3 Sc6 Sc10 126.21(2) . 13
Sc5 Sc6 Sc10 111.92(2) . 13
Sc7 Sc6 Sc10 99.284(19) . 13
Sc4 Sc6 Sc10 149.47(2) . 13
Pd4 Sc6 Sc2 56.702(12) . .
Pd3 Sc6 Sc2 114.883(17) . .
Sc5 Sc6 Sc2 60.11(2) . .
Sc7 Sc6 Sc2 95.59(2) . .
Sc4 Sc6 Sc2 89.97(2) . .
Sc10 Sc6 Sc2 112.86(2) 13 .
Pd4 Sc6 Sc11 61.812(15) . .
Pd3 Sc6 Sc11 118.03(2) . .
Sc5 Sc6 Sc11 60.754(19) . .
Sc7 Sc6 Sc11 152.01(2) . .
Sc4 Sc6 Sc11 90.661(18) . .
Sc10 Sc6 Sc11 62.936(17) 13 .
Sc2 Sc6 Sc11 110.97(2) . .
Pd4 Sc6 Sc11 128.03(2) . 13
Pd3 Sc6 Sc11 64.763(15) . 13
Sc5 Sc6 Sc11 149.25(2) . 13
Sc7 Sc6 Sc11 59.462(17) . 13
Sc4 Sc6 Sc11 107.96(2) . 13
Sc10 Sc6 Sc11 61.517(17) 13 13
Sc2 Sc6 Sc11 150.46(3) . 13
Sc11 Sc6 Sc11 92.555(19) . 13
Pd4 Sc6 Sc9C 68.7(5) . 13
Pd3 Sc6 Sc9C 117.3(5) . 13
Sc5 Sc6 Sc9C 112.0(5) . 13
Sc7 Sc6 Sc9C 65.0(5) . 13
Sc4 Sc6 Sc9C 140.1(4) . 13
Sc10 Sc6 Sc9C 70.4(4) 13 13
Sc2 Sc6 Sc9C 58.3(5) . 13
Sc11 Sc6 Sc9C 121.6(4) . 13
Sc11 Sc6 Sc9C 94.5(5) 13 13
Pd4 Sc6 Sc9A 64.0(3) . 13
Pd3 Sc6 Sc9A 122.7(3) . 13
Sc5 Sc6 Sc9A 110.0(3) . 13
Sc7 Sc6 Sc9A 70.0(3) . 13
Sc4 Sc6 Sc9A 144.6(3) . 13
Sc10 Sc6 Sc9A 65.6(3) 13 13
Sc2 Sc6 Sc9A 59.5(2) . 13
Sc11 Sc6 Sc9A 115.7(3) . 13
Sc11 Sc6 Sc9A 94.8(2) 13 13
Pd4 Sc6 Sc10 121.80(2) . .
Pd3 Sc6 Sc10 58.049(14) . .
Sc5 Sc6 Sc10 90.27(2) . .
Sc7 Sc6 Sc10 102.04(2) . .
Sc4 Sc6 Sc10 58.794(16) . .
Sc10 Sc6 Sc10 93.091(19) 13 .
Sc2 Sc6 Sc10 145.78(3) . .
Sc11 Sc6 Sc10 60.437(16) . .
Sc11 Sc6 Sc10 61.582(17) 13 .
Sc9C Sc6 Sc10 155.8(5) 13 .
Sc9A Sc6 Sc10 154.6(2) 13 .
Pd5 Sc7 Pd3 68.22(2) 13 .
Pd5 Sc7 Pd2 108.34(2) 13 13
Pd3 Sc7 Pd2 123.262(14) . 13
Pd5 Sc7 Pd2 108.34(2) 13 15_455
Pd3 Sc7 Pd2 123.262(14) . 15_455
Pd2 Sc7 Pd2 111.70(3) 13 15_455
Pd5 Sc7 Sc7 108.554(19) 13 10_556
Pd3 Sc7 Sc7 176.770(18) . 10_556
Pd2 Sc7 Sc7 57.259(14) 13 10_556
Pd2 Sc7 Sc7 57.259(13) 15_455 10_556
Pd5 Sc7 Sc6 118.08(3) 13 .
Pd3 Sc7 Sc6 61.474(18) . .
Pd2 Sc7 Sc6 74.726(15) 13 .
Pd2 Sc7 Sc6 128.33(3) 15_455 .
Sc7 Sc7 Sc6 121.073(17) 10_556 .
Pd5 Sc7 Sc6 118.08(3) 13 12
Pd3 Sc7 Sc6 61.473(18) . 12
Pd2 Sc7 Sc6 128.33(3) 13 12
Pd2 Sc7 Sc6 74.727(15) 15_455 12
Sc7 Sc7 Sc6 121.073(17) 10_556 12
Sc6 Sc7 Sc6 64.54(2) . 12
Pd5 Sc7 Sc11 67.934(17) 13 8_455
Pd3 Sc7 Sc11 68.787(17) . 8_455
Pd2 Sc7 Sc11 166.04(3) 13 8_455
Pd2 Sc7 Sc11 59.248(11) 15_455 8_455
Sc7 Sc7 Sc11 110.280(16) 10_556 8_455
Sc6 Sc7 Sc11 119.12(3) . 8_455
Sc6 Sc7 Sc11 62.006(16) 12 8_455
Pd5 Sc7 Sc11 67.934(17) 13 13
Pd3 Sc7 Sc11 68.787(17) . 13
Pd2 Sc7 Sc11 59.248(11) 13 13
Pd2 Sc7 Sc11 166.04(3) 15_455 13
Sc7 Sc7 Sc11 110.280(17) 10_556 13
Sc6 Sc7 Sc11 62.005(16) . 13
Sc6 Sc7 Sc11 119.11(3) 12 13
Sc11 Sc7 Sc11 127.08(3) 8_455 13
Pd5 Sc7 Sc9C 155.6(4) 13 15_455
Pd3 Sc7 Sc9C 119.5(2) . 15_455
Pd2 Sc7 Sc9C 87.1(3) 13 15_455
Pd2 Sc7 Sc9C 47.4(4) 15_455 15_455
Sc7 Sc7 Sc9C 63.4(2) 10_556 15_455
Sc6 Sc7 Sc9C 83.7(4) . 15_455
Sc6 Sc7 Sc9C 59.1(2) 12 15_455
Sc11 Sc7 Sc9C 92.5(4) 8_455 15_455
Sc11 Sc7 Sc9C 136.1(4) 13 15_455
Pd5 Sc7 Sc9C 155.6(4) 13 13
Pd3 Sc7 Sc9C 119.5(2) . 13
Pd2 Sc7 Sc9C 47.4(4) 13 13
Pd2 Sc7 Sc9C 87.1(3) 15_455 13
Sc7 Sc7 Sc9C 63.4(2) 10_556 13
Sc6 Sc7 Sc9C 59.1(2) . 13
Sc6 Sc7 Sc9C 83.7(4) 12 13
Sc11 Sc7 Sc9C 136.1(4) 8_455 13
Sc11 Sc7 Sc9C 92.5(4) 13 13
Sc9C Sc7 Sc9C 44.4(8) 15_455 13
Pd5 Sc7 Sc3 55.921(17) 13 13
Pd3 Sc7 Sc3 113.92(2) . 13
Pd2 Sc7 Sc3 57.025(17) 13 13
Pd2 Sc7 Sc3 106.42(3) 15_455 13
Sc7 Sc7 Sc3 63.387(14) 10_556 13
Sc6 Sc7 Sc3 117.451(18) . 13
Sc6 Sc7 Sc3 174.00(3) 12 13
Sc11 Sc7 Sc3 113.27(3) 8_455 13
Sc11 Sc7 Sc3 60.027(19) 13 13
Sc9C Sc7 Sc3 126.1(2) 15_455 13
Sc9C Sc7 Sc3 102.2(4) 13 13
Sc13 Sc8 Sc13 113.8(3) 9_565 .
Sc13 Sc8 Pd3 96.46(3) 9_565 .
Sc13 Sc8 Pd3 96.46(3) . .
Sc13 Sc8 Pd3 96.46(3) 9_565 10
Sc13 Sc8 Pd3 96.46(3) . 10
Pd3 Sc8 Pd3 156.22(4) . 10
Sc13 Sc8 Sc4 118.60(13) 9_565 10
Sc13 Sc8 Sc4 118.60(13) . 10
Pd3 Sc8 Sc4 106.92(3) . 10
Pd3 Sc8 Sc4 49.299(17) 10 10
Sc13 Sc8 Sc4 118.60(13) 9_565 .
Sc13 Sc8 Sc4 118.60(13) . .
Pd3 Sc8 Sc4 49.301(17) . .
Pd3 Sc8 Sc4 106.91(3) 10 .
Sc4 Sc8 Sc4 57.62(3) 10 .
Sc13 Sc8 Sc10 148.87(5) 9_565 .
Sc13 Sc8 Sc10 60.94(13) . .
Pd3 Sc8 Sc10 56.436(11) . .
Pd3 Sc8 Sc10 114.405(19) 10 .
Sc4 Sc8 Sc10 86.61(3) 10 .
Sc4 Sc8 Sc10 57.668(17) . .
Sc13 Sc8 Sc10 60.94(13) 9_565 3
Sc13 Sc8 Sc10 148.87(5) . 3
Pd3 Sc8 Sc10 114.405(19) . 3
Pd3 Sc8 Sc10 56.436(11) 10 3
Sc4 Sc8 Sc10 57.667(17) 10 3
Sc4 Sc8 Sc10 86.61(3) . 3
Sc10 Sc8 Sc10 140.38(4) . 3
Sc13 Sc8 Sc10 60.94(13) 9_565 12
Sc13 Sc8 Sc10 148.87(5) . 12
Pd3 Sc8 Sc10 56.436(11) . 12
Pd3 Sc8 Sc10 114.405(19) 10 12
Sc4 Sc8 Sc10 86.61(3) 10 12
Sc4 Sc8 Sc10 57.667(17) . 12
Sc10 Sc8 Sc10 106.44(3) . 12
Sc10 Sc8 Sc10 59.16(2) 3 12
Sc13 Sc8 Sc10 148.87(5) 9_565 10
Sc13 Sc8 Sc10 60.94(13) . 10
Pd3 Sc8 Sc10 114.405(19) . 10
Pd3 Sc8 Sc10 56.436(11) 10 10
Sc4 Sc8 Sc10 57.667(16) 10 10
Sc4 Sc8 Sc10 86.61(3) . 10
Sc10 Sc8 Sc10 59.16(2) . 10
Sc10 Sc8 Sc10 106.44(3) 3 10
Sc10 Sc8 Sc10 140.38(4) 12 10
Sc13 Sc8 Sc12 94.74(11) 9_565 13
Sc13 Sc8 Sc12 50.15(4) . 13
Pd3 Sc8 Sc12 51.531(13) . 13
Pd3 Sc8 Sc12 146.37(2) 10 13
Sc4 Sc8 Sc12 143.69(2) 10 13
Sc4 Sc8 Sc12 95.135(16) . 13
Sc10 Sc8 Sc12 57.344(14) . 13
Sc10 Sc8 Sc12 152.36(2) 3 13
Sc10 Sc8 Sc12 98.747(18) 12 13
Sc10 Sc8 Sc12 101.201(17) 10 13
Sc13 Sc8 Sc12 50.15(4) 9_565 14_455
Sc13 Sc8 Sc12 94.74(11) . 14_455
Pd3 Sc8 Sc12 51.531(13) . 14_455
Pd3 Sc8 Sc12 146.37(2) 10 14_455
Sc4 Sc8 Sc12 143.69(2) 10 14_455
Sc4 Sc8 Sc12 95.135(16) . 14_455
Sc10 Sc8 Sc12 98.747(18) . 14_455
Sc10 Sc8 Sc12 101.201(17) 3 14_455
Sc10 Sc8 Sc12 57.345(14) 12 14_455
Sc10 Sc8 Sc12 152.36(2) 10 14_455
Sc12 Sc8 Sc12 51.16(3) 13 14_455
Pd2 Sc9A Pd23 110.1(6) . .
Pd2 Sc9A Sc9A 106.7(4) . 3_655
Pd23 Sc9A Sc9A 143.2(3) . 3_655
Pd2 Sc9A Sc2 131.5(4) . 13
Pd23 Sc9A Sc2 94.3(4) . 13
Sc9A Sc9A Sc2 60.0(3) 3_655 13
Pd2 Sc9A Sc2 131.5(4) . 5_554
Pd23 Sc9A Sc2 94.3(4) . 5_554
Sc9A Sc9A Sc2 60.0(3) 3_655 5_554
Sc2 Sc9A Sc2 85.0(3) 13 5_554
Pd2 Sc9A Sc6 75.7(3) . 6_554
Pd23 Sc9A Sc6 97.7(3) . 6_554
Sc9A Sc9A Sc6 91.2(3) 3_655 6_554
Sc2 Sc9A Sc6 143.2(4) 13 6_554
Sc2 Sc9A Sc6 59.53(8) 5_554 6_554
Pd2 Sc9A Sc6 75.7(3) . 13
Pd23 Sc9A Sc6 97.7(3) . 13
Sc9A Sc9A Sc6 91.2(3) 3_655 13
Sc2 Sc9A Sc6 59.53(8) 13 13
Sc2 Sc9A Sc6 143.2(4) 5_554 13
Sc6 Sc9A Sc6 150.8(5) 6_554 13
Pd2 Sc9A Pd4 113.1(4) . 13
Pd23 Sc9A Pd4 50.6(3) . 13
Sc9A Sc9A Pd4 113.4(3) 3_655 13
Sc2 Sc9A Pd4 53.48(15) 13 13
Sc2 Sc9A Pd4 114.7(5) 5_554 13
Sc6 Sc9A Pd4 148.2(6) 6_554 13
Sc6 Sc9A Pd4 53.06(9) 13 13
Pd2 Sc9A Pd4 113.1(4) . 6_554
Pd23 Sc9A Pd4 50.6(3) . 6_554
Sc9A Sc9A Pd4 113.4(3) 3_655 6_554
Sc2 Sc9A Pd4 114.7(5) 13 6_554
Sc2 Sc9A Pd4 53.48(15) 5_554 6_554
Sc6 Sc9A Pd4 53.06(9) 6_554 6_554
Sc6 Sc9A Pd4 148.2(6) 13 6_554
Pd4 Sc9A Pd4 97.1(5) 13 6_554
Pd2 Sc9A Sc13 104.3(5) . .
Pd23 Sc9A Sc13 5.75(8) . .
Sc9A Sc9A Sc13 149.0(3) 3_655 .
Sc2 Sc9A Sc13 98.5(4) 13 .
Sc2 Sc9A Sc13 98.5(4) 5_554 .
Sc6 Sc9A Sc13 96.4(3) 6_554 .
Sc6 Sc9A Sc13 96.4(3) 13 .
Pd4 Sc9A Sc13 52.2(3) 13 .
Pd4 Sc9A Sc13 52.2(3) 6_554 .
Pd2 Sc9A Sc9A 163.3(4) . 11_565
Pd23 Sc9A Sc9A 53.2(3) . 11_565
Sc9A Sc9A Sc9A 90.0 3_655 11_565
Sc2 Sc9A Sc9A 57.2(3) 13 11_565
Sc2 Sc9A Sc9A 57.2(3) 5_554 11_565
Sc6 Sc9A Sc9A 104.6(3) 6_554 11_565
Sc6 Sc9A Sc9A 104.6(3) 13 11_565
Pd4 Sc9A Sc9A 58.0(2) 13 11_565
Pd4 Sc9A Sc9A 58.0(2) 6_554 11_565
Sc13 Sc9A Sc9A 59.0(3) . 11_565
Pd2 Sc9A Sc10 57.1(3) . 10
Pd23 Sc9A Sc10 62.3(4) . 10
Sc9A Sc9A Sc10 145.2(2) 3_655 10
Sc2 Sc9A Sc10 154.6(6) 13 10
Sc2 Sc9A Sc10 105.42(18) 5_554 10
Sc6 Sc9A Sc10 56.33(15) 6_554 10
Sc6 Sc9A Sc10 111.0(4) 13 10
Pd4 Sc9A Sc10 101.4(5) 13 10
Pd4 Sc9A Sc10 59.4(2) 6_554 10
Sc13 Sc9A Sc10 57.5(3) . 10
Sc9A Sc9A Sc10 108.7(3) 11_565 10
Pd23 Sc9B Pd2 117.7(11) . .
Pd23 Sc9B Sc13 6.49(15) . .
Pd2 Sc9B Sc13 111.2(10) . .
Pd23 Sc9B Sc9B 53.0(7) . 11_565
Pd2 Sc9B Sc9B 170.6(6) . 11_565
Sc13 Sc9B Sc9B 59.4(6) . 11_565
Pd23 Sc9B Pd4 55.8(4) . 13
Pd2 Sc9B Pd4 116.0(6) . 13
Sc13 Sc9B Pd4 57.6(4) . 13
Sc9B Sc9B Pd4 60.1(4) 11_565 13
Pd23 Sc9B Pd4 55.8(4) . 6_554
Pd2 Sc9B Pd4 116.0(6) . 6_554
Sc13 Sc9B Pd4 57.6(4) . 6_554
Sc9B Sc9B Pd4 60.1(4) 11_565 6_554
Pd4 Sc9B Pd4 106.8(7) 13 6_554
Pd23 Sc9B Sc2 100.6(6) . 13
Pd2 Sc9B Sc2 123.9(6) . 13
Sc13 Sc9B Sc2 105.3(6) . 13
Sc9B Sc9B Sc2 62.1(4) 11_565 13
Pd4 Sc9B Sc2 54.9(3) 13 13
Pd4 Sc9B Sc2 119.4(8) 6_554 13
Pd23 Sc9B Sc2 100.6(6) . 5_554
Pd2 Sc9B Sc2 123.9(6) . 5_554
Sc13 Sc9B Sc2 105.3(6) . 5_554
Sc9B Sc9B Sc2 62.1(4) 11_565 5_554
Pd4 Sc9B Sc2 119.4(8) 13 5_554
Pd4 Sc9B Sc2 54.9(3) 6_554 5_554
Sc2 Sc9B Sc2 83.2(7) 13 5_554
Pd23 Sc9B Sc6 104.0(5) . 6_554
Pd2 Sc9B Sc6 72.9(4) . 6_554
Sc13 Sc9B Sc6 102.6(5) . 6_554
Sc9B Sc9B Sc6 108.0(4) 11_565 6_554
Pd4 Sc9B Sc6 159.8(8) 13 6_554
Pd4 Sc9B Sc6 54.24(5) 6_554 6_554
Sc2 Sc9B Sc6 137.2(9) 13 6_554
Sc2 Sc9B Sc6 58.31(19) 5_554 6_554
Pd23 Sc9B Sc6 104.0(5) . 13
Pd2 Sc9B Sc6 72.9(4) . 13
Sc13 Sc9B Sc6 102.6(5) . 13
Sc9B Sc9B Sc6 108.0(4) 11_565 13
Pd4 Sc9B Sc6 54.24(5) 13 13
Pd4 Sc9B Sc6 159.8(8) 6_554 13
Sc2 Sc9B Sc6 58.31(19) 13 13
Sc2 Sc9B Sc6 137.2(9) 5_554 13
Sc6 Sc9B Sc6 143.0(8) 6_554 13
Pd23 Sc9B Sc10 68.0(6) . 10
Pd2 Sc9B Sc10 58.6(5) . 10
Sc13 Sc9B Sc10 62.6(5) . 10
Sc9B Sc9B Sc10 113.6(4) 11_565 10
Pd4 Sc9B Sc10 110.1(8) 13 10
Pd4 Sc9B Sc10 63.2(4) 6_554 10
Sc2 Sc9B Sc10 164.9(7) 13 10
Sc2 Sc9B Sc10 107.98(14) 5_554 10
Sc6 Sc9B Sc10 57.4(3) 6_554 10
Sc6 Sc9B Sc10 113.5(8) 13 10
Pd23 Sc9B Sc10 68.0(6) . .
Pd2 Sc9B Sc10 58.6(5) . .
Sc13 Sc9B Sc10 62.6(5) . .
Sc9B Sc9B Sc10 113.6(4) 11_565 .
Pd4 Sc9B Sc10 63.2(4) 13 .
Pd4 Sc9B Sc10 110.1(8) 6_554 .
Sc2 Sc9B Sc10 107.98(14) 13 .
Sc2 Sc9B Sc10 164.9(7) 5_554 .
Sc6 Sc9B Sc10 113.5(8) 6_554 .
Sc6 Sc9B Sc10 57.4(3) 13 .
Sc10 Sc9B Sc10 59.3(5) 10 .
Pd2 Sc9C Sc9C 114.1(5) . 3_655
Pd2 Sc9C Sc2 135.5(4) . 13
Sc9C Sc9C Sc2 65.7(4) 3_655 13
Pd2 Sc9C Sc2 135.5(4) . 5_554
Sc9C Sc9C Sc2 65.7(4) 3_655 5_554
Sc2 Sc9C Sc2 87.1(7) 13 5_554
Pd2 Sc9C Pd23 101.4(8) . .
Sc9C Sc9C Pd23 144.5(5) 3_655 .
Sc2 Sc9C Pd23 89.4(6) 13 .
Sc2 Sc9C Pd23 89.4(6) 5_554 .
Pd2 Sc9C Sc6 76.2(5) . 6_554
Sc9C Sc9C Sc6 96.6(4) 3_655 6_554
Sc2 Sc9C Sc6 147.3(9) 13 6_554
Sc2 Sc9C Sc6 60.25(13) 5_554 6_554
Pd23 Sc9C Sc6 91.6(4) . 6_554
Pd2 Sc9C Sc6 76.2(5) . 13
Sc9C Sc9C Sc6 96.6(4) 3_655 13
Sc2 Sc9C Sc6 60.25(13) 13 13
Sc2 Sc9C Sc6 147.3(9) 5_554 13
Pd23 Sc9C Sc6 91.6(4) . 13
Sc6 Sc9C Sc6 152.3(10) 6_554 13
Pd2 Sc9C Sc7 54.2(5) . 6_554
Sc9C Sc9C Sc7 67.8(4) 3_655 6_554
Sc2 Sc9C Sc7 129.5(7) 13 6_554
Sc2 Sc9C Sc7 91.1(4) 5_554 6_554
Pd23 Sc9C Sc7 141.1(6) . 6_554
Sc6 Sc9C Sc7 55.9(3) 6_554 6_554
Sc6 Sc9C Sc7 108.0(7) 13 6_554
Pd2 Sc9C Sc7 54.2(5) . 13
Sc9C Sc9C Sc7 67.8(4) 3_655 13
Sc2 Sc9C Sc7 91.1(4) 13 13
Sc2 Sc9C Sc7 129.5(7) 5_554 13
Pd23 Sc9C Sc7 141.1(6) . 13
Sc6 Sc9C Sc7 108.0(7) 6_554 13
Sc6 Sc9C Sc7 55.9(3) 13 13
Sc7 Sc9C Sc7 53.2(4) 6_554 13
Pd2 Sc9C Pd4 107.6(6) . 13
Sc9C Sc9C Pd4 117.5(4) 3_655 13
Sc2 Sc9C Pd4 51.9(3) 13 13
Sc2 Sc9C Pd4 110.8(8) 5_554 13
Pd23 Sc9C Pd4 46.5(3) . 13
Sc6 Sc9C Pd4 138.1(7) 6_554 13
Sc6 Sc9C Pd4 51.26(16) 13 13
Sc7 Sc9C Pd4 157.9(7) 6_554 13
Sc7 Sc9C Pd4 107.10(19) 13 13
Pd2 Sc9C Pd4 107.6(6) . 6_554
Sc9C Sc9C Pd4 117.5(4) 3_655 6_554
Sc2 Sc9C Pd4 110.8(8) 13 6_554
Sc2 Sc9C Pd4 51.9(3) 5_554 6_554
Pd23 Sc9C Pd4 46.5(3) . 6_554
Sc6 Sc9C Pd4 51.26(16) 6_554 6_554
Sc6 Sc9C Pd4 138.1(7) 13 6_554
Sc7 Sc9C Pd4 107.10(19) 6_554 6_554
Sc7 Sc9C Pd4 157.9(7) 13 6_554
Pd4 Sc9C Pd4 89.8(6) 13 6_554
Pd2 Sc9C Sc13 96.3(7) . .
Sc9C Sc9C Sc13 149.6(5) 3_655 .
Sc2 Sc9C Sc13 93.0(6) 13 .
Sc2 Sc9C Sc13 93.0(6) 5_554 .
Pd23 Sc9C Sc13 5.07(9) . .
Sc6 Sc9C Sc13 90.4(4) 6_554 .
Sc6 Sc9C Sc13 90.4(4) 13 .
Sc7 Sc9C Sc13 137.4(6) 6_554 .
Sc7 Sc9C Sc13 137.4(6) 13 .
Pd4 Sc9C Sc13 47.9(3) 13 .
Pd4 Sc9C Sc13 47.9(3) 6_554 .
Pd2 Sc10 Pd3 159.99(2) . .
Pd2 Sc10 Sc4 109.48(2) . .
Pd3 Sc10 Sc4 50.696(16) . .
Pd2 Sc10 Sc6 71.516(15) . 13
Pd3 Sc10 Sc6 121.48(2) . 13
Sc4 Sc10 Sc6 143.23(2) . 13
Pd2 Sc10 Sc1 50.088(16) . .
Pd3 Sc10 Sc1 110.00(2) . .
Sc4 Sc10 Sc1 59.40(2) . .
Sc6 Sc10 Sc1 110.91(2) 13 .
Pd2 Sc10 Sc12 144.43(2) . 13
Pd3 Sc10 Sc12 53.838(17) . 13
Sc4 Sc10 Sc12 99.83(2) . 13
Sc6 Sc10 Sc12 96.75(2) 13 13
Sc1 Sc10 Sc12 152.20(3) . 13
Pd2 Sc10 Sc11 56.189(14) . .
Pd3 Sc10 Sc11 114.61(2) . .
Sc4 Sc10 Sc11 89.28(2) . .
Sc6 Sc10 Sc11 59.955(16) 13 .
Sc1 Sc10 Sc11 58.295(16) . .
Sc12 Sc10 Sc11 145.90(3) 13 .
Pd2 Sc10 Sc10 56.860(11) . 10
Pd3 Sc10 Sc10 118.301(11) . 10
Sc4 Sc10 Sc10 88.548(16) . 10
Sc6 Sc10 Sc10 118.090(13) 13 10
Sc1 Sc10 Sc10 59.175(12) . 10
Sc12 Sc10 Sc10 105.644(18) 13 10
Sc11 Sc10 Sc10 107.389(13) . 10
Pd2 Sc10 Sc13 97.1(2) . .
Pd3 Sc10 Sc13 95.6(2) . .
Sc4 Sc10 Sc13 116.8(3) . .
Sc6 Sc10 Sc13 99.1(3) 13 .
Sc1 Sc10 Sc13 119.18(2) . .
Sc12 Sc10 Sc13 50.48(14) 13 .
Sc11 Sc10 Sc13 149.0(3) . .
Sc10 Sc10 Sc13 60.071(9) 10 .
Pd2 Sc10 Sc6 113.61(2) . .
Pd3 Sc10 Sc6 56.434(14) . .
Sc4 Sc10 Sc6 58.334(18) . .
Sc6 Sc10 Sc6 86.909(19) 13 .
Sc1 Sc10 Sc6 86.056(18) . .
Sc12 Sc10 Sc6 98.64(2) 13 .
Sc11 Sc10 Sc6 58.601(16) . .
Sc10 Sc10 Sc6 141.943(13) 10 .
Sc13 Sc10 Sc6 148.91(17) . .
Pd2 Sc10 Sc9B 50.8(4) . .
Pd3 Sc10 Sc9B 147.3(4) . .
Sc4 Sc10 Sc9B 148.5(3) . .
Sc6 Sc10 Sc9B 61.2(3) 13 .
Sc1 Sc10 Sc9B 96.9(3) . .
Sc12 Sc10 Sc9B 93.9(4) 13 .
Sc11 Sc10 Sc9B 95.1(4) . .
Sc10 Sc10 Sc9B 60.3(3) 10 .
Sc13 Sc10 Sc9B 53.9(5) . .
Sc6 Sc10 Sc9B 146.9(3) . .
Pd2 Sc10 Sc8 116.598(18) . .
Pd3 Sc10 Sc8 59.163(11) . .
Sc4 Sc10 Sc8 59.81(2) . .
Sc6 Sc10 Sc8 154.49(3) 13 .
Sc1 Sc10 Sc8 90.40(2) . .
Sc12 Sc10 Sc8 62.10(2) 13 .
Sc11 Sc10 Sc8 145.37(3) . .
Sc10 Sc10 Sc8 60.422(10) 10 .
Sc13 Sc10 Sc8 57.0(3) . .
Sc6 Sc10 Sc8 109.15(2) . .
Sc9B Sc10 Sc8 103.8(3) . .
Pd2 Sc11 Sc12 143.40(2) . .
Pd2 Sc11 Sc7 54.978(17) . 13
Sc12 Sc11 Sc7 90.38(2) . 13
Pd2 Sc11 Sc1 50.805(16) . .
Sc12 Sc11 Sc1 146.31(2) . .
Sc7 Sc11 Sc1 102.60(2) 13 .
Pd2 Sc11 Pd4 160.86(2) . .
Sc12 Sc11 Pd4 52.409(18) . .
Sc7 Sc11 Pd4 142.75(2) 13 .
Sc1 Sc11 Pd4 110.11(2) . .
Pd2 Sc11 Sc5 109.06(2) . .
Sc12 Sc11 Sc5 97.63(2) . .
Sc7 Sc11 Sc5 153.49(3) 13 .
Sc1 Sc11 Sc5 58.253(19) . .
Pd4 Sc11 Sc5 51.885(16) . .
Pd2 Sc11 Sc6 116.91(2) . .
Sc12 Sc11 Sc6 98.31(2) . .
Sc7 Sc11 Sc6 145.97(3) 13 .
Sc1 Sc11 Sc6 88.159(19) . .
Pd4 Sc11 Sc6 54.329(13) . .
Sc5 Sc11 Sc6 57.740(16) . .
Pd2 Sc11 Sc6 71.269(16) . 13
Sc12 Sc11 Sc6 102.48(2) . 13
Sc7 Sc11 Sc6 58.53(2) 13 13
Sc1 Sc11 Sc6 110.85(2) . 13
Pd4 Sc11 Sc6 121.49(2) . 13
Sc5 Sc11 Sc6 142.00(2) . 13
Sc6 Sc11 Sc6 87.445(19) . 13
Pd2 Sc11 Pd5 91.011(16) . .
Sc12 Sc11 Pd5 53.671(19) . .
Sc7 Sc11 Pd5 49.067(16) 13 .
Sc1 Sc11 Pd5 113.90(2) . .
Pd4 Sc11 Pd5 99.950(17) . .
Sc5 Sc11 Pd5 118.204(18) . .
Sc6 Sc11 Pd5 151.92(2) . .
Sc6 Sc11 Pd5 99.642(17) 13 .
Pd2 Sc11 Sc10 57.201(15) . .
Sc12 Sc11 Sc10 150.25(2) . .
Sc7 Sc11 Sc10 96.62(2) 13 .
Sc1 Sc11 Sc10 59.660(19) . .
Pd4 Sc11 Sc10 114.902(19) . .
Sc5 Sc11 Sc10 88.877(18) . .
Sc6 Sc11 Sc10 60.963(16) . .
Sc6 Sc11 Sc10 58.527(16) 13 .
Pd5 Sc11 Sc10 144.79(2) . .
Pd2 Sc11 Sc3 57.504(11) . .
Sc12 Sc11 Sc3 99.29(2) . .
Sc7 Sc11 Sc3 63.99(2) 13 .
Sc1 Sc11 Sc3 60.95(2) . .
Pd4 Sc11 Sc3 117.920(18) . .
Sc5 Sc11 Sc3 89.73(2) . .
Sc6 Sc11 Sc3 144.74(3) . .
Sc6 Sc11 Sc3 117.91(2) 13 .
Pd5 Sc11 Sc3 52.951(19) . .
Sc10 Sc11 Sc3 109.79(2) . .
Pd2 Sc11 Sc11 116.127(12) . 11
Sc12 Sc11 Sc11 57.871(13) . 11
Sc7 Sc11 Sc11 106.258(17) 13 11
Sc1 Sc11 Sc11 88.530(17) . 11
Pd4 Sc11 Sc11 58.513(10) . 11
Sc5 Sc11 Sc11 58.899(12) . 11
Sc6 Sc11 Sc11 106.203(14) . 11
Sc6 Sc11 Sc11 156.929(13) 13 11
Pd5 Sc11 Sc11 59.758(10) . 11
Sc10 Sc11 Sc11 144.438(13) . 11
Sc3 Sc11 Sc11 59.915(10) . 11
Pd4 Sc12 Sc13 63.6(3) . 13
Pd4 Sc12 Pd3 121.017(16) . 13
Sc13 Sc12 Pd3 113.94(13) 13 13
Pd4 Sc12 Pd3 121.017(16) . 14_545
Sc13 Sc12 Pd3 113.94(12) 13 14_545
Pd3 Sc12 Pd3 113.04(3) 13 14_545
Pd4 Sc12 Pd5 121.47(3) . .
Sc13 Sc12 Pd5 175.0(3) 13 .
Pd3 Sc12 Pd5 64.085(17) 13 .
Pd3 Sc12 Pd5 64.085(17) 14_545 .
Pd4 Sc12 Sc12 178.88(2) . 2_655
Sc13 Sc12 Sc12 115.3(3) 13 2_655
Pd3 Sc12 Sc12 59.246(15) 13 2_655
Pd3 Sc12 Sc12 59.246(15) 14_545 2_655
Pd5 Sc12 Sc12 59.647(17) . 2_655
Pd4 Sc12 Pd23 54.0(3) . 13
Sc13 Sc12 Pd23 9.56(7) 13 13
Pd3 Sc12 Pd23 117.53(9) 13 13
Pd3 Sc12 Pd23 117.53(9) 14_545 13
Pd5 Sc12 Pd23 175.5(3) . 13
Sc12 Sc12 Pd23 124.9(3) 2_655 13
Pd4 Sc12 Sc11 64.85(2) . .
Sc13 Sc12 Sc11 117.8(2) 13 .
Pd3 Sc12 Sc11 68.354(16) 13 .
Pd3 Sc12 Sc11 121.22(3) 14_545 .
Pd5 Sc12 Sc11 66.24(2) . .
Sc12 Sc12 Sc11 116.054(18) 2_655 .
Pd23 Sc12 Sc11 110.1(2) 13 .
Pd4 Sc12 Sc11 64.85(2) . 11
Sc13 Sc12 Sc11 117.8(2) 13 11
Pd3 Sc12 Sc11 121.22(3) 13 11
Pd3 Sc12 Sc11 68.353(16) 14_545 11
Pd5 Sc12 Sc11 66.24(2) . 11
Sc12 Sc12 Sc11 116.053(18) 2_655 11
Pd23 Sc12 Sc11 110.1(2) 13 11
Sc11 Sc12 Sc11 64.26(3) . 11
Pd4 Sc12 Sc10 67.640(17) . 7_545
Sc13 Sc12 Sc10 66.16(8) 13 7_545
Pd3 Sc12 Sc10 170.89(3) 13 7_545
Pd3 Sc12 Sc10 60.529(11) 14_545 7_545
Pd5 Sc12 Sc10 114.979(18) . 7_545
Sc12 Sc12 Sc10 112.039(17) 2_655 7_545
Pd23 Sc12 Sc10 64.17(5) 13 7_545
Sc11 Sc12 Sc10 120.14(3) . 7_545
Sc11 Sc12 Sc10 63.816(16) 11 7_545
Pd4 Sc12 Sc10 67.640(17) . 13
Sc13 Sc12 Sc10 66.16(8) 13 13
Pd3 Sc12 Sc10 60.529(11) 13 13
Pd3 Sc12 Sc10 170.89(3) 14_545 13
Pd5 Sc12 Sc10 114.979(18) . 13
Sc12 Sc12 Sc10 112.039(17) 2_655 13
Pd23 Sc12 Sc10 64.17(5) 13 13
Sc11 Sc12 Sc10 63.816(16) . 13
Sc11 Sc12 Sc10 120.14(3) 11 13
Sc10 Sc12 Sc10 124.96(3) 7_545 13
Pd4 Sc12 Sc8 114.66(3) . 13
Sc13 Sc12 Sc8 60.8(2) 13 13
Pd3 Sc12 Sc8 60.458(18) 13 13
Pd3 Sc12 Sc8 111.05(3) 14_545 13
Pd5 Sc12 Sc8 115.04(2) . 13
Sc12 Sc12 Sc8 64.419(15) 2_655 13
Pd23 Sc12 Sc8 68.7(2) 13 13
Sc11 Sc12 Sc8 117.14(2) . 13
Sc11 Sc12 Sc8 178.32(3) 11 13
Sc10 Sc12 Sc8 114.50(3) 7_545 13
Sc10 Sc12 Sc8 60.560(19) 13 13
Pd23 Sc13 Sc12 115.3(3) . 6_554
Pd23 Sc13 Sc12 115.3(3) . 13
Sc12 Sc13 Sc12 129.4(6) 6_554 13
Pd23 Sc13 Pd4 57.3(3) . 13
Sc12 Sc13 Pd4 172.6(6) 6_554 13
Sc12 Sc13 Pd4 58.06(4) 13 13
Pd23 Sc13 Pd4 57.3(3) . 6_554
Sc12 Sc13 Pd4 58.06(4) 6_554 6_554
Sc12 Sc13 Pd4 172.6(6) 13 6_554
Pd4 Sc13 Pd4 114.5(5) 13 6_554
Pd23 Sc13 Sc9B 30.6(6) . .
Sc12 Sc13 Sc9B 111.6(3) 6_554 .
Sc12 Sc13 Sc9B 111.6(3) 13 .
Pd4 Sc13 Sc9B 62.2(3) 13 .
Pd4 Sc13 Sc9B 62.2(3) 6_554 .
Pd23 Sc13 Sc9B 30.6(6) . 11_565
Sc12 Sc13 Sc9B 111.6(3) 6_554 11_565
Sc12 Sc13 Sc9B 111.6(3) 13 11_565
Pd4 Sc13 Sc9B 62.2(3) 13 11_565
Pd4 Sc13 Sc9B 62.2(3) 6_554 11_565
Sc9B Sc13 Sc9B 61.1(11) . 11_565
Pd23 Sc13 Sc8 146.89(16) . .
Sc12 Sc13 Sc8 69.0(3) 6_554 .
Sc12 Sc13 Sc8 69.0(3) 13 .
Pd4 Sc13 Sc8 116.94(16) 13 .
Pd4 Sc13 Sc8 116.94(16) 6_554 .
Sc9B Sc13 Sc8 116.3(5) . .
Sc9B Sc13 Sc8 177.4(6) 11_565 .
Pd23 Sc13 Sc8 146.89(16) . 9_565
Sc12 Sc13 Sc8 69.0(3) 6_554 9_565
Sc12 Sc13 Sc8 69.0(3) 13 9_565
Pd4 Sc13 Sc8 116.94(16) 13 9_565
Pd4 Sc13 Sc8 116.94(16) 6_554 9_565
Sc9B Sc13 Sc8 177.4(6) . 9_565
Sc9B Sc13 Sc8 116.3(5) 11_565 9_565
Sc8 Sc13 Sc8 66.2(3) . 9_565
Pd23 Sc13 Sc10 89.7(3) . .
Sc12 Sc13 Sc10 117.0(2) 6_554 .
Sc12 Sc13 Sc10 63.36(6) 13 .
Pd4 Sc13 Sc10 64.98(9) 13 .
Pd4 Sc13 Sc10 114.6(2) 6_554 .
Sc9B Sc13 Sc10 63.5(5) . .
Sc9B Sc13 Sc10 115.8(6) 11_565 .
Sc8 Sc13 Sc10 62.07(14) . .
Sc8 Sc13 Sc10 118.6(4) 9_565 .
Pd23 Sc13 Sc10 89.7(3) . 11_565
Sc12 Sc13 Sc10 117.0(2) 6_554 11_565
Sc12 Sc13 Sc10 63.36(6) 13 11_565
Pd4 Sc13 Sc10 64.98(9) 13 11_565
Pd4 Sc13 Sc10 114.6(2) 6_554 11_565
Sc9B Sc13 Sc10 115.8(6) . 11_565
Sc9B Sc13 Sc10 63.5(5) 11_565 11_565
Sc8 Sc13 Sc10 118.6(4) . 11_565
Sc8 Sc13 Sc10 62.07(14) 9_565 11_565
Sc10 Sc13 Sc10 120.14(2) . 11_565
Pd23 Sc13 Sc10 89.7(3) . 10
Sc12 Sc13 Sc10 63.36(6) 6_554 10
Sc12 Sc13 Sc10 117.0(2) 13 10
Pd4 Sc13 Sc10 114.6(2) 13 10
Pd4 Sc13 Sc10 64.98(9) 6_554 10
Sc9B Sc13 Sc10 63.5(5) . 10
Sc9B Sc13 Sc10 115.8(6) 11_565 10
Sc8 Sc13 Sc10 62.07(14) . 10
Sc8 Sc13 Sc10 118.6(4) 9_565 10
Sc10 Sc13 Sc10 59.860(19) . 10
Sc10 Sc13 Sc10 179.3(6) 11_565 10
Sc13 Pd23 Sc9B 143.0(7) . .
Sc13 Pd23 Sc9B 143.0(7) . 11_565
Sc9B Pd23 Sc9B 74.1(14) . 11_565
Sc13 Pd23 Pd4 112.5(3) . 13
Sc9B Pd23 Pd4 72.2(3) . 13
Sc9B Pd23 Pd4 72.2(3) 11_565 13
Sc13 Pd23 Pd4 112.5(3) . 6_554
Sc9B Pd23 Pd4 72.2(3) . 6_554
Sc9B Pd23 Pd4 72.2(3) 11_565 6_554
Pd4 Pd23 Pd4 135.0(7) 13 6_554
Sc13 Pd23 Sc9A 143.2(3) . .
Pd4 Pd23 Sc9A 72.2(3) 13 .
Pd4 Pd23 Sc9A 72.2(3) 6_554 .
Sc13 Pd23 Sc9A 143.2(3) . 11_565
Pd4 Pd23 Sc9A 72.2(3) 13 11_565
Pd4 Pd23 Sc9A 72.2(3) 6_554 11_565
Sc9A Pd23 Sc9A 73.6(7) . 11_565
Sc13 Pd23 Sc12 55.1(3) . 6_554
Sc9B Pd23 Sc12 117.2(3) . 6_554
Sc9B Pd23 Sc12 117.2(3) 11_565 6_554
Pd4 Pd23 Sc12 167.6(6) 13 6_554
Pd4 Pd23 Sc12 57.37(8) 6_554 6_554
Sc9A Pd23 Sc12 117.25(15) . 6_554
Sc9A Pd23 Sc12 117.25(15) 11_565 6_554
Sc13 Pd23 Sc12 55.1(3) . 13
Sc9B Pd23 Sc12 117.2(3) . 13
Sc9B Pd23 Sc12 117.2(3) 11_565 13
Pd4 Pd23 Sc12 57.37(8) 13 13
Pd4 Pd23 Sc12 167.6(6) 6_554 13
Sc9A Pd23 Sc12 117.25(15) . 13
Sc9A Pd23 Sc12 117.25(15) 11_565 13
Sc12 Pd23 Sc12 110.3(5) 6_554 13
Sc13 Pd23 Sc9C 144.5(5) . 11_565
Pd4 Pd23 Sc9C 71.8(3) 13 11_565
Pd4 Pd23 Sc9C 71.8(3) 6_554 11_565
Sc12 Pd23 Sc9C 117.7(2) 6_554 11_565
Sc12 Pd23 Sc9C 117.7(2) 13 11_565
Sc13 Pd23 Sc9C 144.5(5) . .
Pd4 Pd23 Sc9C 71.8(3) 13 .
Pd4 Pd23 Sc9C 71.8(3) 6_554 .
Sc12 Pd23 Sc9C 117.7(2) 6_554 .
Sc12 Pd23 Sc9C 117.7(2) 13 .
Sc9C Pd23 Sc9C 71.0(11) 11_565 .
Sc13 Pd23 Sc10 80.6(3) . .
Sc9B Pd23 Sc10 67.3(6) . .
Sc9B Pd23 Sc10 130.2(6) 11_565 .
Pd4 Pd23 Sc10 66.879(19) 13 .
Pd4 Pd23 Sc10 121.13(11) 6_554 .
Sc9A Pd23 Sc10 67.5(3) . .
Sc9A Pd23 Sc10 130.0(5) 11_565 .
Sc12 Pd23 Sc10 108.1(3) 6_554 .
Sc12 Pd23 Sc10 60.21(12) 13 .
Sc9C Pd23 Sc10 129.0(6) 11_565 .
Sc9C Pd23 Sc10 68.6(5) . .

loop_
_geom_bond_atom_site_label_1
_geom_bond_atom_site_label_2
_geom_bond_distance
_geom_bond_site_symmetry_2
Pd1 Sc5 2.9415(7) 9
Pd1 Sc5 2.9415(7) 10
Pd1 Sc5 2.9415(7) 2
Pd1 Sc5 2.9415(7) .
Pd1 Sc1 2.9929(8) 9
Pd1 Sc1 2.9929(8) 3
Pd1 Sc1 2.9929(8) 11
Pd1 Sc1 2.9929(8) .
Pd1 Sc4 3.0445(8) .
Pd1 Sc4 3.0446(8) 9
Pd1 Sc4 3.0446(8) 10
Pd1 Sc4 3.0446(8) 2
Pd2 Sc9C 2.57(3) .
Pd2 Sc9A 2.594(15) .
Pd2 Sc1 2.6399(8) .
Pd2 Sc9B 2.73(3) .
Pd2 Sc7 2.8353(5) 13
Pd2 Sc7 2.8353(5) 6_554
Pd2 Sc11 2.9753(6) 10
Pd2 Sc11 2.9753(6) .
Pd2 Sc10 3.0100(6) 10
Pd2 Sc10 3.0100(6) .
Pd2 Sc3 3.0317(4) .
Pd3 Sc4 2.6792(8) .
Pd3 Sc7 2.7592(8) .
Pd3 Sc12 2.8563(6) 13
Pd3 Sc12 2.8563(5) 14_455
Pd3 Sc6 3.0247(6) 12
Pd3 Sc6 3.0247(6) .
Pd3 Pd5 3.0491(4) 13
Pd3 Sc10 3.0801(6) .
Pd3 Sc10 3.0801(6) 12
Pd3 Sc8 3.1738(4) .
Pd3 Sc11 3.3581(6) 13
Pd3 Sc11 3.3581(6) 8_455
Pd4 Pd23 2.663(6) 13
Pd4 Sc12 2.7720(9) .
Pd4 Sc5 2.7862(8) .
Pd4 Sc6 2.9186(6) 11
Pd4 Sc6 2.9186(6) .
Pd4 Sc2 2.9190(4) .
Pd4 Sc13 2.925(9) 13
Pd4 Sc9B 3.064(14) 13
Pd4 Sc9B 3.064(14) 7_545
Pd4 Sc11 3.1666(6) .
Pd4 Sc11 3.1667(6) 11
Pd4 Sc9A 3.281(13) 13
Pd5 Sc7 2.6770(8) 14_545
Pd5 Sc7 2.6769(8) 13
Pd5 Sc12 2.8905(10) 2_655
Pd5 Sc12 2.8905(10) .
Pd5 Sc3 2.9350(7) .
Pd5 Sc3 2.9350(7) 9_655
Pd5 Pd3 3.0491(4) 13
Pd5 Pd3 3.0491(4) 14_545
Pd5 Sc11 3.2838(5) .
Pd5 Sc11 3.2839(5) 12_655
Pd5 Sc11 3.2839(5) 11
Pd5 Sc11 3.2839(5) 2_655
Sc1 Sc5 3.0995(8) 10
Sc1 Sc5 3.0995(8) .
Sc1 Sc1 3.1455(15) 11
Sc1 Sc4 3.1642(8) .
Sc1 Sc4 3.1642(8) 10
Sc1 Sc11 3.1655(7) 10
Sc1 Sc11 3.1656(7) .
Sc1 Sc10 3.2112(9) 10
Sc1 Sc10 3.2113(9) .
Sc1 Sc3 3.2810(12) .
Sc2 Pd4 2.9191(4) 2
Sc2 Sc9C 3.14(2) 13
Sc2 Sc9C 3.14(2) 15_455
Sc2 Sc9C 3.14(2) 7_545
Sc2 Sc9C 3.14(2) 5_445
Sc2 Sc5 3.1610(11) .
Sc2 Sc5 3.1610(11) 2
Sc2 Sc9A 3.204(10) 13
Sc2 Sc9A 3.204(10) 15_455
Sc2 Sc9A 3.204(10) 5_445
Sc2 Sc9A 3.204(10) 7_545
Sc3 Pd5 2.9350(7) 9_655
Sc3 Pd2 3.0317(4) 11
Sc3 Sc1 3.2810(12) 11
Sc3 Sc11 3.2995(6) 4
Sc3 Sc11 3.2995(6) 10
Sc3 Sc11 3.2995(6) 11
Sc3 Sc11 3.2995(6) .
Sc3 Sc3 3.421(2) 9_655
Sc3 Sc7 3.4231(9) 13
Sc4 Sc4 3.1301(14) 10
Sc4 Sc6 3.1593(8) 12
Sc4 Sc6 3.1594(8) .
Sc4 Sc1 3.1642(8) 3
Sc4 Sc10 3.1749(7) .
Sc4 Sc10 3.1749(7) 12
Sc4 Sc5 3.1841(8) 2
Sc4 Sc5 3.1841(8) .
Sc4 Sc8 3.2478(12) .
Sc5 Sc1 3.0995(8) 11
Sc5 Sc6 3.1032(7) 11
Sc5 Sc6 3.1033(7) .
Sc5 Sc5 3.1430(15) 2
Sc5 Sc4 3.1841(8) 2
Sc5 Sc11 3.2020(8) .
Sc5 Sc11 3.2020(8) 11
Sc6 Sc7 3.1266(9) .
Sc6 Sc10 3.1890(7) 13
Sc6 Sc11 3.2252(7) .
Sc6 Sc11 3.2367(8) 13
Sc6 Sc9C 3.241(7) 13
Sc6 Sc9A 3.252(4) 13
Sc6 Sc10 3.3036(7) .
Sc7 Pd5 2.6769(8) 13
Sc7 Pd2 2.8352(5) 13
Sc7 Pd2 2.8352(5) 15_455
Sc7 Sc7 3.0669(15) 10_556
Sc7 Sc6 3.1266(9) 12
Sc7 Sc11 3.1572(6) 8_455
Sc7 Sc11 3.1572(6) 13
Sc7 Sc9C 3.42(3) 15_455
Sc7 Sc9C 3.42(2) 13
Sc7 Sc3 3.4230(9) 13
Sc8 Sc13 3.164(14) 9_565
Sc8 Sc13 3.164(14) .
Sc8 Pd3 3.1739(4) 10
Sc8 Sc4 3.2478(12) 10
Sc8 Sc10 3.3335(7) .
Sc8 Sc10 3.3336(7) 3
Sc8 Sc10 3.3336(7) 12
Sc8 Sc10 3.3336(7) 10
Sc8 Sc12 3.3828(9) 13
Sc8 Sc12 3.3828(9) 14_455
Sc9A Pd23 2.90(2) .
Sc9A Sc9A 3.20(4) 3_655
Sc9A Sc2 3.204(10) 13
Sc9A Sc2 3.204(10) 5_554
Sc9A Sc6 3.252(4) 6_554
Sc9A Sc6 3.252(4) 13
Sc9A Pd4 3.281(13) 13
Sc9A Pd4 3.281(13) 6_554
Sc9A Sc13 3.37(2) .
Sc9A Sc9A 3.47(3) 11_565
Sc9A Sc10 3.489(14) 10
Sc9B Pd23 2.53(3) .
Sc9B Sc13 3.00(3) .
Sc9B Sc9B 3.05(5) 11_565
Sc9B Pd4 3.064(14) 13
Sc9B Pd4 3.064(14) 6_554
Sc9B Sc2 3.26(2) 13
Sc9B Sc2 3.26(2) 5_554
Sc9B Sc6 3.319(8) 6_554
Sc9B Sc6 3.319(8) 13
Sc9B Sc10 3.33(3) 10
Sc9B Sc10 3.33(3) .
Sc9C Sc9C 2.59(5) 3_655
Sc9C Sc2 3.14(2) 13
Sc9C Sc2 3.14(2) 5_554
Sc9C Pd23 3.23(3) .
Sc9C Sc6 3.241(7) 6_554
Sc9C Sc6 3.241(7) 13
Sc9C Sc7 3.42(2) 6_554
Sc9C Sc7 3.42(2) 13
Sc9C Pd4 3.487(19) 13
Sc9C Pd4 3.487(19) 6_554
Sc9C Sc13 3.70(3) .
Sc10 Sc6 3.1891(7) 13
Sc10 Sc12 3.2227(7) 13
Sc10 Sc11 3.2867(8) .
Sc10 Sc10 3.2910(11) 10
Sc10 Sc13 3.2980(6) .
Sc11 Sc12 3.1098(9) .
Sc11 Sc7 3.1572(6) 13
Sc11 Sc6 3.2368(8) 13
Sc11 Sc11 3.3079(11) 11
Sc12 Sc13 2.782(7) 13
Sc12 Pd3 2.8563(6) 13
Sc12 Pd3 2.8563(6) 14_545
Sc12 Sc12 2.9212(17) 2_655
Sc12 Pd23 3.065(9) 13
Sc12 Sc11 3.1099(9) 11
Sc12 Sc10 3.2228(7) 7_545
Sc12 Sc10 3.2228(7) 13
Sc12 Sc8 3.3828(9) 13
Sc13 Pd23 0.563(3) .
Sc13 Sc12 2.782(7) 6_554
Sc13 Sc12 2.782(7) 13
Sc13 Pd4 2.925(9) 13
Sc13 Pd4 2.925(9) 6_554
Sc13 Sc9B 3.00(3) 11_565
Sc13 Sc8 3.164(14) 9_565
Sc13 Sc10 3.2980(6) 11_565
Sc13 Sc10 3.2980(6) 10
Pd23 Sc9B 2.53(3) 11_565
Pd23 Pd4 2.663(6) 13
Pd23 Pd4 2.663(6) 6_554
Pd23 Sc9A 2.90(2) 11_565
Pd23 Sc12 3.065(9) 6_554
Pd23 Sc12 3.065(9) 13
Pd23 Sc9C 3.23(3) 11_565
